data_4333489
loop_
_publ_author_name
'Stork, Jay R.'
'Thoi, Van S.'
'Cohen, Seth M.'

_publ_section_title
;
 Rare Examples of Transition-Metal&#x2212;Main-Group Metal Heterometallic
 Metal&#x2212;Organic Frameworks from Gallium and Indium Dipyrrinato
 Complexes and Silver Salts:&#x00A0; Synthesis and Framework Variability
;
_journal_issue 26
_journal_name_full 'Inorganic Chemistry'
_journal_page_first 11213
_journal_page_last 11223
_journal_paper_doi 10.1021/ic7016159
_journal_volume 46
_journal_year 2007
_chemical_formula_sum 'C43.19 H30 Ag F3 Ga N9.1 O3 S'
_chemical_formula_weight 991.10
_chemical_name_common 'MOF-Ga/AgOTf-1b prime'
_chemical_name_systematic
; 
 ? 
;
_space_group_IT_number 15
_symmetry_cell_setting monoclinic
_symmetry_space_group_name_Hall '-C 2yc'
_symmetry_space_group_name_H-M 'C 1 2/c 1'
_atom_sites_solution_hydrogens geom
_atom_sites_solution_primary direct
_atom_sites_solution_secondary difmap
_audit_creation_method SHELXL-97
_cell_angle_alpha 90.00
_cell_angle_beta 110.0580(10)
_cell_angle_gamma 90.00
_cell_formula_units_Z 24
_cell_length_a 33.3744(17)
_cell_length_b 66.686(3)
_cell_length_c 14.9678(8)
_cell_measurement_reflns_used 6717
_cell_measurement_temperature 100(2)
_cell_measurement_theta_max 27.7
_cell_measurement_theta_min 2.25
_cell_volume 31292(3)
_computing_cell_refinement SMART
_computing_data_collection 'SMART 5.632 (Bruker, 2005)'
_computing_data_reduction 'SAINT 6.45A (Bruker, 2003)'
_computing_molecular_graphics 'SHELXTL 5.1 (Sheldrick, 1994)'
_computing_publication_material SHELXL97
_computing_structure_refinement 'SHELXL97 (Sheldrick, 1997)'
_computing_structure_solution 'SHELXS97 (Sheldrick, 1990)'
_diffrn_ambient_temperature 100(2)
_diffrn_detector_area_resol_mean 8.3
_diffrn_measured_fraction_theta_full 0.996
_diffrn_measured_fraction_theta_max 0.996
_diffrn_measurement_device_type 'Bruker APEX'
_diffrn_measurement_method \w
_diffrn_radiation_monochromator graphite
_diffrn_radiation_source 'fine-focus sealed tube'
_diffrn_radiation_type MoK\a
_diffrn_radiation_wavelength 0.71073
_diffrn_reflns_av_R_equivalents 0.0648
_diffrn_reflns_av_sigmaI/netI 0.0865
_diffrn_reflns_limit_h_max 39
_diffrn_reflns_limit_h_min -41
_diffrn_reflns_limit_k_max 78
_diffrn_reflns_limit_k_min -83
_diffrn_reflns_limit_l_max 18
_diffrn_reflns_limit_l_min -18
_diffrn_reflns_number 97520
_diffrn_reflns_theta_full 26.37
_diffrn_reflns_theta_max 26.37
_diffrn_reflns_theta_min 1.22
_diffrn_standards_number 0
_exptl_absorpt_coefficient_mu 0.985
_exptl_absorpt_correction_T_max 0.95540
_exptl_absorpt_correction_T_min 0.75386
_exptl_absorpt_correction_type multi-scan
_exptl_absorpt_process_details 'SADABS 2.10 (Sheldrick, 2004)'
_exptl_crystal_colour red
_exptl_crystal_density_diffrn 1.262
_exptl_crystal_density_method 'not measured'
_exptl_crystal_description plate
_exptl_crystal_F_000 11948
_exptl_crystal_size_max 0.34
_exptl_crystal_size_mid 0.31
_exptl_crystal_size_min 0.06
_platon_squeeze_details
;
;
_refine_diff_density_max 0.906
_refine_diff_density_min -1.086
_refine_diff_density_rms 0.077
_refine_ls_extinction_method none
_refine_ls_goodness_of_fit_ref 0.870
_refine_ls_hydrogen_treatment constr
_refine_ls_matrix_type fullcycle
_refine_ls_number_parameters 1678
_refine_ls_number_reflns 31905
_refine_ls_number_restraints 0
_refine_ls_restrained_S_all 0.870
_refine_ls_R_factor_all 0.0881
_refine_ls_R_factor_gt 0.0496
_refine_ls_shift/su_max 0.001
_refine_ls_shift/su_mean 0.000
_refine_ls_structure_factor_coef Fsqd
_refine_ls_weighting_details 'calc w=1/[\s^2^(Fo^2^)+(0.0560P)^2^] where P=(Fo^2^+2Fc^2^)/3'
_refine_ls_weighting_scheme calc
_refine_ls_wR_factor_gt 0.1096
_refine_ls_wR_factor_ref 0.1202
_reflns_number_gt 18445
_reflns_number_total 31905
_reflns_threshold_expression I>2\s(I)
_cod_data_source_file ic7016159sup1.cif
_cod_data_source_block jrs156-sqz3
_cod_original_sg_symbol_H-M 'C 2/c'
_cod_original_formula_sum 'C43.19 H30 Ag F3 Ga N9.10 O3 S'
_cod_database_code 4333489

loop_
_symmetry_equiv_pos_as_xyz
'x, y, z'
'-x, y, -z+1/2'
'x+1/2, y+1/2, z'
'-x+1/2, y+1/2, -z+1/2'
'-x, -y, -z'
'x, -y, z-1/2'
'-x+1/2, -y+1/2, -z'
'x+1/2, -y+1/2, z-1/2'

loop_
_atom_site_label
_atom_site_type_symbol
_atom_site_fract_x
_atom_site_fract_y
_atom_site_fract_z
_atom_site_U_iso_or_equiv
_atom_site_adp_type
_atom_site_occupancy
_atom_site_symmetry_multiplicity
_atom_site_calc_flag
_atom_site_refinement_flags
_atom_site_disorder_assembly
_atom_site_disorder_group
Ag1 Ag 0.653352(11) 0.624264(4) 1.08851(2) 0.039 Uani 1 1 d . . .
Ag2 Ag 0.670389(13) 0.871237(5) 0.52109(3) 0.068 Uani 1 1 d . . .
Ag3 Ag 0.5000 0.359508(6) 1.2500 0.058 Uani 1 2 d S . .
Ag4 Ag 0.5000 0.117403(7) 1.7500 0.093 Uani 1 2 d S . .
C1 C 0.59996(13) 0.49241(6) 0.9132(3) 0.046 Uani 1 1 d . . .
H1 H 0.5942 0.4794 0.8861 0.055 Uiso 1 1 calc R . .
C2 C 0.58998(13) 0.51025(6) 0.8595(3) 0.050 Uani 1 1 d . . .
H2 H 0.5758 0.5114 0.7929 0.060 Uiso 1 1 calc R . .
C3 C 0.60502(12) 0.52570(6) 0.9236(3) 0.048 Uani 1 1 d . . .
H3 H 0.6039 0.5396 0.9088 0.057 Uiso 1 1 calc R . .
C4 C 0.62297(13) 0.51690(5) 1.0180(4) 0.050 Uani 1 1 d . . .
C5 C 0.64023(13) 0.52636(5) 1.1044(3) 0.043 Uani 1 1 d . . .
C6 C 0.65629(13) 0.51755(6) 1.1943(3) 0.044 Uani 1 1 d . . .
C7 C 0.67151(14) 0.52735(6) 1.2850(3) 0.057 Uani 1 1 d . . .
H7 H 0.6724 0.5414 1.2961 0.069 Uiso 1 1 calc R . .
C8 C 0.68423(15) 0.51286(6) 1.3516(4) 0.061 Uani 1 1 d . . .
H8 H 0.6955 0.5148 1.4185 0.073 Uiso 1 1 calc R . .
C9 C 0.67767(14) 0.49427(6) 1.3036(3) 0.052 Uani 1 1 d . . .
H9 H 0.6845 0.4816 1.3339 0.062 Uiso 1 1 calc R . .
C10 C 0.64164(13) 0.54928(5) 1.1013(3) 0.046 Uani 1 1 d . . .
C11 C 0.60577(15) 0.56068(6) 1.0761(4) 0.061 Uani 1 1 d . . .
H11 H 0.5785 0.5546 1.0603 0.074 Uiso 1 1 calc R . .
C12 C 0.60954(15) 0.58186(6) 1.0738(4) 0.063 Uani 1 1 d . . .
H12 H 0.5844 0.5898 1.0563 0.076 Uiso 1 1 calc R . .
C13 C 0.68115(16) 0.57957(7) 1.1201(5) 0.086 Uani 1 1 d . . .
H13 H 0.7082 0.5858 1.1351 0.103 Uiso 1 1 calc R . .
C14 C 0.67948(17) 0.55871(7) 1.1253(5) 0.092 Uani 1 1 d . . .
H14 H 0.7052 0.5512 1.1460 0.111 Uiso 1 1 calc R . .
C15 C 0.59205(14) 0.44223(6) 0.9745(3) 0.049 Uani 1 1 d . . .
H15 H 0.5659 0.4477 0.9755 0.058 Uiso 1 1 calc R . .
C16 C 0.59555(15) 0.42327(6) 0.9318(3) 0.055 Uani 1 1 d . . .
H16 H 0.5731 0.4143 0.8996 0.066 Uiso 1 1 calc R . .
C17 C 0.63747(15) 0.42093(6) 0.9474(3) 0.054 Uani 1 1 d . . .
H17 H 0.6502 0.4096 0.9296 0.065 Uiso 1 1 calc R . .
C18 C 0.65960(14) 0.43826(6) 0.9946(3) 0.050 Uani 1 1 d . . .
C19 C 0.70305(14) 0.44269(6) 1.0192(3) 0.048 Uani 1 1 d . . .
C20 C 0.72198(14) 0.46060(6) 1.0585(3) 0.050 Uani 1 1 d . . .
C21 C 0.76461(14) 0.46703(7) 1.0730(4) 0.064 Uani 1 1 d . . .
H21 H 0.7860 0.4594 1.0603 0.077 Uiso 1 1 calc R . .
C22 C 0.76929(15) 0.48631(7) 1.1090(4) 0.067 Uani 1 1 d . . .
H22 H 0.7941 0.4945 1.1250 0.080 Uiso 1 1 calc R . .
C23 C 0.73002(13) 0.49128(6) 1.1168(3) 0.050 Uani 1 1 d . . .
H23 H 0.7241 0.5037 1.1403 0.059 Uiso 1 1 calc R . .
C24 C 0.73072(14) 0.42643(6) 1.0043(3) 0.049 Uani 1 1 d . . .
C25 C 0.74569(19) 0.42649(8) 0.9337(4) 0.083 Uani 1 1 d . . .
H25 H 0.7409 0.4376 0.8917 0.100 Uiso 1 1 calc R . .
C26 C 0.7692(2) 0.40959(9) 0.9215(5) 0.109 Uani 1 1 d . . .
H26 H 0.7759 0.4089 0.8648 0.131 Uiso 1 1 calc R . .
C27 C 0.76828(18) 0.39593(8) 1.0570(4) 0.083 Uani 1 1 d . . .
H27 H 0.7765 0.3853 1.1021 0.100 Uiso 1 1 calc R . .
C28 C 0.74282(17) 0.41122(7) 1.0726(4) 0.075 Uani 1 1 d . . .
H28 H 0.7342 0.4113 1.1268 0.089 Uiso 1 1 calc R . .
C29 C 0.71482(14) 0.44933(6) 1.2543(3) 0.050 Uani 1 1 d . . .
H29 H 0.7373 0.4574 1.2490 0.060 Uiso 1 1 calc R . .
C30 C 0.72008(18) 0.43111(7) 1.3055(3) 0.067 Uani 1 1 d . . .
H30 H 0.7466 0.4250 1.3404 0.080 Uiso 1 1 calc R . .
C31 C 0.68087(19) 0.42379(6) 1.2964(3) 0.073 Uani 1 1 d . . .
H31 H 0.6748 0.4117 1.3230 0.087 Uiso 1 1 calc R . .
C32 C 0.64954(17) 0.43823(6) 1.2373(3) 0.056 Uani 1 1 d . . .
C33 C 0.60558(16) 0.43756(6) 1.2142(3) 0.052 Uani 1 1 d . . .
C34 C 0.57675(16) 0.45231(6) 1.1693(3) 0.056 Uani 1 1 d . . .
C35 C 0.53202(16) 0.45318(7) 1.1496(4) 0.073 Uani 1 1 d . . .
H35 H 0.5152 0.4432 1.1649 0.088 Uiso 1 1 calc R . .
C36 C 0.51718(17) 0.47103(7) 1.1044(4) 0.079 Uani 1 1 d . . .
H36 H 0.4887 0.4759 1.0856 0.095 Uiso 1 1 calc R . .
C37 C 0.55190(14) 0.48069(6) 1.0917(4) 0.060 Uani 1 1 d . . .
H37 H 0.5503 0.4932 1.0600 0.072 Uiso 1 1 calc R . .
C38 C 0.58734(17) 0.41853(7) 1.2380(4) 0.065 Uani 1 1 d . . .
C39 C 0.58599(15) 0.40212(6) 1.1834(4) 0.059 Uani 1 1 d . . .
H39 H 0.5973 0.4026 1.1333 0.071 Uiso 1 1 calc R . .
C40 C 0.56797(15) 0.38475(7) 1.2016(4) 0.071 Uani 1 1 d . . .
H40 H 0.5668 0.3735 1.1619 0.086 Uiso 1 1 calc R A .
C41 C 0.5405(3) 0.40270(13) 1.3112(7) 0.056 Uani 0.50 1 d P A 1
H41 H 0.5219 0.4027 1.3470 0.067 Uiso 0.50 1 calc PR A 1
C42 C 0.5588(3) 0.41995(11) 1.2923(6) 0.046 Uani 0.50 1 d P A 1
H42 H 0.5528 0.4326 1.3144 0.055 Uiso 0.50 1 calc PR A 1
C43 C 0.5701(4) 0.39444(13) 1.3343(8) 0.070 Uani 0.50 1 d P A 2
H43 H 0.5719 0.3903 1.3963 0.084 Uiso 0.50 1 calc PR A 2
C44 C 0.5876(3) 0.41311(13) 1.3266(7) 0.057 Uani 0.50 1 d P A 2
H44 H 0.5991 0.4216 1.3801 0.069 Uiso 0.50 1 calc PR A 2
C45 C 0.71228(11) 0.73408(6) 0.8000(3) 0.033 Uani 1 1 d . . .
H45 H 0.7237 0.7456 0.7803 0.039 Uiso 1 1 calc R . .
C46 C 0.72231(12) 0.72795(6) 0.8949(3) 0.035 Uani 1 1 d . . .
H46 H 0.7406 0.7347 0.9494 0.041 Uiso 1 1 calc R . .
C47 C 0.70087(11) 0.71040(6) 0.8944(2) 0.033 Uani 1 1 d . . .
H47 H 0.7019 0.7025 0.9479 0.040 Uiso 1 1 calc R . .
C48 C 0.67644(11) 0.70645(5) 0.7963(2) 0.027 Uani 1 1 d . . .
C49 C 0.64912(12) 0.69045(5) 0.7624(3) 0.031 Uani 1 1 d . . .
C50 C 0.62323(11) 0.68730(5) 0.6674(3) 0.029 Uani 1 1 d . . .
C51 C 0.59389(12) 0.67094(5) 0.6301(3) 0.036 Uani 1 1 d . . .
H51 H 0.5890 0.6598 0.6647 0.043 Uiso 1 1 calc R . .
C52 C 0.57459(12) 0.67463(6) 0.5355(3) 0.037 Uani 1 1 d . . .
H52 H 0.5533 0.6666 0.4914 0.044 Uiso 1 1 calc R . .
C53 C 0.59206(11) 0.69254(5) 0.5153(3) 0.030 Uani 1 1 d . . .
H53 H 0.5841 0.6985 0.4540 0.035 Uiso 1 1 calc R . .
C54 C 0.64776(12) 0.67420(5) 0.8334(2) 0.033 Uani 1 1 d . . .
C55 C 0.61376(12) 0.67224(5) 0.8632(3) 0.035 Uani 1 1 d . . .
H55 H 0.5899 0.6810 0.8400 0.042 Uiso 1 1 calc R . .
C56 C 0.61450(13) 0.65730(5) 0.9278(3) 0.043 Uani 1 1 d . . .
H56 H 0.5908 0.6561 0.9489 0.051 Uiso 1 1 calc R . .
C57 C 0.67952(14) 0.64650(6) 0.9306(3) 0.051 Uani 1 1 d . . .
H57 H 0.7028 0.6374 0.9535 0.061 Uiso 1 1 calc R . .
C58 C 0.68103(14) 0.66101(6) 0.8667(3) 0.048 Uani 1 1 d . . .
H58 H 0.7048 0.6619 0.8458 0.058 Uiso 1 1 calc R . .
C59 C 0.75262(10) 0.73983(6) 0.6174(2) 0.029 Uani 1 1 d . . .
H59 H 0.7652 0.7269 0.6260 0.035 Uiso 1 1 calc R . .
C60 C 0.77504(12) 0.75759(6) 0.6200(2) 0.033 Uani 1 1 d . . .
H60 H 0.8047 0.7587 0.6307 0.040 Uiso 1 1 calc R . .
C61 C 0.74658(11) 0.77310(5) 0.6043(2) 0.032 Uani 1 1 d . . .
H61 H 0.7526 0.7870 0.6018 0.038 Uiso 1 1 calc R . .
C62 C 0.70575(11) 0.76429(5) 0.5923(2) 0.024 Uani 1 1 d . . .
C63 C 0.66775(11) 0.77399(5) 0.5792(2) 0.028 Uani 1 1 d . . .
C64 C 0.62929(11) 0.76588(5) 0.5759(2) 0.026 Uani 1 1 d . . .
C65 C 0.58844(11) 0.77520(5) 0.5542(2) 0.029 Uani 1 1 d . . .
H65 H 0.5825 0.7891 0.5424 0.035 Uiso 1 1 calc R . .
C66 C 0.55956(11) 0.76070(5) 0.5535(3) 0.033 Uani 1 1 d . . .
H66 H 0.5300 0.7626 0.5421 0.040 Uiso 1 1 calc R . .
C67 C 0.58197(11) 0.74247(5) 0.5730(2) 0.030 Uani 1 1 d . . .
H67 H 0.5691 0.7299 0.5760 0.035 Uiso 1 1 calc R . .
C68 C 0.66779(11) 0.79702(5) 0.5669(3) 0.031 Uani 1 1 d . . .
C69 C 0.67029(12) 0.80506(6) 0.4833(3) 0.040 Uani 1 1 d . . .
H69 H 0.6718 0.7966 0.4337 0.048 Uiso 1 1 calc R . .
C70 C 0.67050(13) 0.82554(6) 0.4739(3) 0.043 Uani 1 1 d . . .
H70 H 0.6713 0.8312 0.4163 0.052 Uiso 1 1 calc R . .
C71 C 0.66780(13) 0.82994(6) 0.6234(3) 0.045 Uani 1 1 d . . .
H71 H 0.6677 0.8387 0.6732 0.054 Uiso 1 1 calc R . .
C72 C 0.66610(12) 0.80951(5) 0.6364(3) 0.037 Uani 1 1 d . . .
H72 H 0.6638 0.8043 0.6935 0.045 Uiso 1 1 calc R . .
C73 C 0.62094(11) 0.73363(6) 0.3916(2) 0.032 Uani 1 1 d . . .
H73 H 0.6115 0.7459 0.4098 0.039 Uiso 1 1 calc R . .
C74 C 0.60981(12) 0.72687(6) 0.2976(3) 0.042 Uani 1 1 d . . .
H74 H 0.5920 0.7336 0.2423 0.050 Uiso 1 1 calc R . .
C75 C 0.62940(11) 0.70873(6) 0.3008(3) 0.041 Uani 1 1 d . . .
H75 H 0.6277 0.7004 0.2480 0.049 Uiso 1 1 calc R . .
C76 C 0.65296(11) 0.70459(5) 0.3988(3) 0.031 Uani 1 1 d . . .
C77 C 0.67778(11) 0.68758(5) 0.4358(3) 0.034 Uani 1 1 d . . .
C78 C 0.70423(11) 0.68483(5) 0.5316(3) 0.033 Uani 1 1 d . . .
C79 C 0.73140(12) 0.66829(6) 0.5707(3) 0.039 Uani 1 1 d . . .
H79 H 0.7343 0.6565 0.5379 0.047 Uiso 1 1 calc R . .
C80 C 0.75236(12) 0.67246(5) 0.6638(3) 0.038 Uani 1 1 d . . .
H80 H 0.7733 0.6644 0.7083 0.045 Uiso 1 1 calc R . .
C81 C 0.73681(11) 0.69117(5) 0.6813(3) 0.031 Uani 1 1 d . . .
H81 H 0.7456 0.6975 0.7419 0.037 Uiso 1 1 calc R . .
C82 C 0.67605(13) 0.67100(6) 0.3687(3) 0.040 Uani 1 1 d . . .
C83 C 0.71107(12) 0.66430(5) 0.3472(3) 0.035 Uani 1 1 d . . .
H83 H 0.7384 0.6700 0.3783 0.042 Uiso 1 1 calc R . .
C84 C 0.70594(14) 0.64922(6) 0.2798(3) 0.044 Uani 1 1 d . . .
H84 H 0.7303 0.6448 0.2661 0.053 Uiso 1 1 calc R . .
C85 C 0.63488(15) 0.64688(7) 0.2558(3) 0.057 Uani 1 1 d . . .
H85 H 0.6080 0.6408 0.2239 0.069 Uiso 1 1 calc R . .
C86 C 0.63703(14) 0.66155(7) 0.3218(3) 0.059 Uani 1 1 d . . .
H86 H 0.6122 0.6652 0.3355 0.071 Uiso 1 1 calc R . .
C87 C 0.54115(11) 0.22151(5) 1.4561(2) 0.028 Uani 1 1 d . . .
H87 H 0.5534 0.2333 1.4410 0.034 Uiso 1 1 calc R . .
C88 C 0.54946(12) 0.21440(6) 1.5495(3) 0.036 Uani 1 1 d . . .
H88 H 0.5674 0.2205 1.6067 0.043 Uiso 1 1 calc R . .
C89 C 0.52680(11) 0.19717(6) 1.5415(3) 0.035 Uani 1 1 d . . .
H89 H 0.5262 0.1887 1.5923 0.042 Uiso 1 1 calc R . .
C90 C 0.50415(11) 0.19410(5) 1.4431(2) 0.029 Uani 1 1 d . . .
C91 C 0.47713(12) 0.17819(6) 1.4023(3) 0.035 Uani 1 1 d . . .
C92 C 0.45355(12) 0.17523(5) 1.3077(3) 0.032 Uani 1 1 d . . .
C93 C 0.42360(13) 0.15975(6) 1.2660(3) 0.045 Uani 1 1 d . . .
H93 H 0.4165 0.1488 1.2986 0.054 Uiso 1 1 calc R . .
C94 C 0.40693(13) 0.16351(6) 1.1703(3) 0.047 Uani 1 1 d . . .
H94 H 0.3858 0.1558 1.1241 0.056 Uiso 1 1 calc R . .
C95 C 0.42682(11) 0.18076(5) 1.1539(3) 0.032 Uani 1 1 d . . .
H95 H 0.4214 0.1865 1.0928 0.039 Uiso 1 1 calc R . .
C96 C 0.47539(13) 0.16205(5) 1.4710(3) 0.038 Uani 1 1 d . . .
C97 C 0.44622(14) 0.16224(6) 1.5172(3) 0.046 Uani 1 1 d . . .
H97 H 0.4240 0.1719 1.5016 0.055 Uiso 1 1 calc R . .
C98 C 0.45001(15) 0.14790(7) 1.5876(3) 0.055 Uani 1 1 d . . .
H98 H 0.4296 0.1480 1.6188 0.066 Uiso 1 1 calc R . .
C99 C 0.50714(16) 0.13368(6) 1.5659(3) 0.062 Uani 1 1 d . . .
H99 H 0.5284 0.1235 1.5826 0.075 Uiso 1 1 calc R . .
C100 C 0.50621(16) 0.14703(6) 1.4931(3) 0.060 Uani 1 1 d . . .
H100 H 0.5259 0.1459 1.4601 0.073 Uiso 1 1 calc R . .
C101 C 0.41317(11) 0.22975(5) 1.2127(2) 0.030 Uani 1 1 d . . .
H101 H 0.4004 0.2169 1.2099 0.036 Uiso 1 1 calc R . .
C102 C 0.39029(12) 0.24787(5) 1.1946(3) 0.033 Uani 1 1 d . . .
H102 H 0.3603 0.2494 1.1774 0.040 Uiso 1 1 calc R . .
C103 C 0.41979(11) 0.26284(5) 1.2065(2) 0.030 Uani 1 1 d . . .
H103 H 0.4141 0.2768 1.1996 0.036 Uiso 1 1 calc R . .
C104 C 0.46088(10) 0.25354(5) 1.2314(2) 0.023 Uani 1 1 d . . .
C105 C 0.5000 0.26261(7) 1.2500 0.025 Uani 1 2 d S . .
C106 C 0.5000 0.28499(7) 1.2500 0.025 Uani 1 2 d S . .
C107 C 0.49574(11) 0.29584(5) 1.3256(2) 0.030 Uani 1 1 d . . .
H107 H 0.4923 0.2891 1.3784 0.036 Uiso 1 1 calc R . .
C108 C 0.49661(11) 0.31646(5) 1.3232(3) 0.033 Uani 1 1 d . . .
H108 H 0.4947 0.3236 1.3764 0.040 Uiso 1 1 calc R . .
C109 C 0.43908(17) 0.93792(7) 0.6157(5) 0.093 Uani 1 1 d . . .
H109 H 0.4155 0.9440 0.6270 0.112 Uiso 1 1 calc R . .
C110 C 0.43603(17) 0.92035(8) 0.5627(5) 0.104 Uani 1 1 d . . .
H110 H 0.4112 0.9126 0.5323 0.124 Uiso 1 1 calc R . .
C111 C 0.47668(18) 0.91687(7) 0.5644(5) 0.104 Uani 1 1 d . . .
H111 H 0.4856 0.9058 0.5358 0.125 Uiso 1 1 calc R . .
C112 C 0.50307(16) 0.93252(6) 0.6163(5) 0.084 Uani 1 1 d . . .
C113 C 0.54666(16) 0.93523(6) 0.6317(4) 0.077 Uani 1 1 d . . .
C114 C 0.57165(16) 0.95134(7) 0.6822(5) 0.083 Uani 1 1 d . . .
C115 C 0.61531(17) 0.95505(7) 0.6964(5) 0.087 Uani 1 1 d . . .
H115 H 0.6331 0.9470 0.6731 0.105 Uiso 1 1 calc R . .
C116 C 0.62719(17) 0.97192(7) 0.7486(4) 0.091 Uani 1 1 d . . .
H116 H 0.6546 0.9780 0.7695 0.109 Uiso 1 1 calc R . .
C117 C 0.59066(18) 0.97857(7) 0.7654(5) 0.096 Uani 1 1 d . . .
H117 H 0.5901 0.9903 0.8009 0.116 Uiso 1 1 calc R . .
C118 C 0.56926(14) 0.91958(6) 0.5967(4) 0.068 Uani 1 1 d . . .
C119 C 0.56672(18) 0.91743(7) 0.5039(4) 0.090 Uani 1 1 d . . .
H119 H 0.5489 0.9261 0.4564 0.108 Uiso 1 1 calc R . .
C120 C 0.59022(16) 0.90260(6) 0.4793(4) 0.075 Uani 1 1 d . . .
H120 H 0.5881 0.9015 0.4146 0.090 Uiso 1 1 calc R . .
C121 C 0.61713(15) 0.89148(7) 0.6309(4) 0.068 Uani 1 1 d . . .
H121 H 0.6344 0.8821 0.6756 0.081 Uiso 1 1 calc R . .
C122 C 0.59575(16) 0.90566(7) 0.6648(4) 0.077 Uani 1 1 d . . .
H122 H 0.5984 0.9062 0.7300 0.092 Uiso 1 1 calc R . .
C123 C 0.54093(19) 0.98669(8) 0.9433(5) 0.103 Uani 1 1 d . . .
H123 H 0.5474 0.9738 0.9711 0.124 Uiso 1 1 calc R . .
C124 C 0.55108(19) 1.00505(7) 0.9959(5) 0.103 Uani 1 1 d . . .
H124 H 0.5646 1.0067 1.0626 0.123 Uiso 1 1 calc R . .
C125 C 0.53683(17) 1.01964(7) 0.9285(5) 0.094 Uani 1 1 d . . .
H125 H 0.5394 1.0337 0.9403 0.113 Uiso 1 1 calc R . .
C126 C 0.51774(16) 1.01066(7) 0.8386(5) 0.092 Uani 1 1 d . . .
C127 C 0.5000 1.01983(10) 0.7500 0.082 Uani 1 2 d S . .
C128 C 0.5000 1.04227(10) 0.7500 0.101 Uani 1 2 d S . .
C129 C 0.47309(19) 1.05284(7) 0.7867(5) 0.100 Uani 1 1 d . . .
H129 H 0.4548 1.0460 0.8131 0.120 Uiso 1 1 calc R . .
C130 C 0.47375(19) 1.07405(7) 0.7834(4) 0.093 Uani 1 1 d . . .
H130 H 0.4548 1.0814 0.8059 0.112 Uiso 1 1 calc R . .
C131 C 0.80480(19) 0.61891(10) 1.0739(4) 0.087 Uani 1 1 d . . .
C132 C 0.63969(18) 0.87140(8) 0.1609(4) 0.072 Uani 1 1 d . . .
C133 C 0.4953(3) 0.37128(18) 0.8803(8) 0.220 Uani 1 1 d . . .
F1 F 0.79974(11) 0.63658(6) 1.0338(3) 0.119 Uani 1 1 d . . .
F2 F 0.78836(14) 0.60596(7) 1.0048(3) 0.140 Uani 1 1 d . . .
F3 F 0.84662(11) 0.61603(5) 1.1105(3) 0.104 Uani 1 1 d . . .
F4 F 0.66521(11) 0.85710(5) 0.1549(2) 0.096 Uani 1 1 d . . .
F5 F 0.66097(12) 0.88832(5) 0.1728(3) 0.113 Uani 1 1 d . . .
F6 F 0.60840(12) 0.87280(6) 0.0776(2) 0.111 Uani 1 1 d . . .
F7 F 0.53763(13) 0.37718(8) 0.9226(5) 0.234 Uani 1 1 d . . .
F8 F 0.47780(16) 0.38701(8) 0.8247(4) 0.200 Uani 1 1 d . . .
F9 F 0.48437(16) 0.35283(6) 0.8556(5) 0.203 Uani 1 1 d . . .
Ga1 Ga 0.644626(15) 0.474728(6) 1.10869(4) 0.042 Uani 1 1 d . . .
Ga2 Ga 0.665862(12) 0.722289(6) 0.59632(3) 0.024 Uani 1 1 d . . .
Ga3 Ga 0.5000 0.210611(7) 1.2500 0.024 Uani 1 2 d S . .
Ga4 Ga 0.5000 0.967811(11) 0.7500 0.092 Uani 1 2 d S . .
N1 N 0.61863(10) 0.49583(4) 1.0071(3) 0.043 Uani 1 1 d . . .
N2 N 0.66025(10) 0.49699(4) 1.2081(3) 0.043 Uani 1 1 d . . .
N3 N 0.64700(11) 0.59082(4) 1.0952(3) 0.046 Uani 1 1 d . . .
N4 N 0.62947(11) 0.45119(4) 1.0122(3) 0.044 Uani 1 1 d . . .
N5 N 0.70155(10) 0.47624(4) 1.0870(2) 0.042 Uani 1 1 d . . .
N6 N 0.78198(12) 0.39528(5) 0.9812(3) 0.058 Uani 1 1 d . . .
N7 N 0.67206(12) 0.45343(4) 1.2133(3) 0.049 Uani 1 1 d . . .
N8 N 0.58878(12) 0.46984(5) 1.1309(3) 0.056 Uani 1 1 d . . .
N9 N 0.55266(17) 0.38283(6) 1.2689(3) 0.097 Uani 1 1 d . A .
N10 N 0.68404(9) 0.72125(4) 0.7401(2) 0.029 Uani 1 1 d . . .
N11 N 0.62111(9) 0.70013(4) 0.5926(2) 0.028 Uani 1 1 d . . .
N12 N 0.64701(11) 0.64456(5) 0.9619(2) 0.041 Uani 1 1 d . . .
N13 N 0.71100(8) 0.74332(4) 0.6011(2) 0.027 Uani 1 1 d . . .
N14 N 0.62377(9) 0.74487(4) 0.5871(2) 0.026 Uani 1 1 d . . .
N15 N 0.66959(10) 0.83761(5) 0.5432(3) 0.047 Uani 1 1 d . . .
N16 N 0.64668(9) 0.72053(4) 0.4527(2) 0.028 Uani 1 1 d . . .
N17 N 0.70823(9) 0.69901(4) 0.6026(2) 0.029 Uani 1 1 d . . .
N18 N 0.66856(11) 0.64070(5) 0.2338(2) 0.047 Uani 1 1 d . . .
N19 N 0.51417(8) 0.20964(4) 1.39200(19) 0.025 Uani 1 1 d . . .
N20 N 0.45476(9) 0.18828(4) 1.2349(2) 0.029 Uani 1 1 d . . .
N21 N 0.47998(13) 0.13434(5) 1.6130(2) 0.054 Uani 1 1 d . . .
N22 N 0.45479(8) 0.23273(4) 1.23414(19) 0.023 Uani 1 1 d . . .
N23 N 0.5000 0.32689(6) 1.2500 0.032 Uani 1 2 d S . .
N24 N 0.47801(13) 0.94521(5) 0.6481(4) 0.086 Uani 1 1 d . . .
N25 N 0.55635(14) 0.96670(5) 0.7262(4) 0.084 Uani 1 1 d . . .
N26 N 0.61575(12) 0.88974(5) 0.5425(3) 0.067 Uani 1 1 d . . .
N27 N 0.52147(14) 0.98987(5) 0.8515(4) 0.095 Uani 1 1 d . . .
N28 N 0.5000 1.08398(8) 0.7500 0.084 Uani 1 2 d S . .
O1 O 0.78882(9) 0.59749(4) 1.1987(2) 0.061 Uani 1 1 d . . .
O2 O 0.80051(10) 0.63311(4) 1.2269(2) 0.067 Uani 1 1 d . . .
O3 O 0.73529(9) 0.62121(5) 1.1094(2) 0.062 Uani 1 1 d . . .
O4 O 0.59076(11) 0.88429(5) 0.2500(3) 0.073 Uani 1 1 d . . .
O5 O 0.65651(12) 0.86651(6) 0.3398(2) 0.084 Uani 1 1 d . . .
O6 O 0.59672(12) 0.84849(5) 0.2326(2) 0.074 Uani 1 1 d . . .
O7 O 0.43035(10) 0.37017(5) 0.9413(2) 0.069 Uani 1 1 d . . .
O8 O 0.49852(10) 0.35772(4) 1.0495(2) 0.064 Uani 1 1 d . . .
O9 O 0.48878(15) 0.39484(7) 1.0086(4) 0.138 Uani 1 1 d . . .
S1 S 0.77960(4) 0.617451(16) 1.16234(8) 0.046 Uani 1 1 d . . .
S2 S 0.61821(4) 0.867341(19) 0.25659(9) 0.059 Uani 1 1 d . . .
S3 S 0.47473(4) 0.37014(2) 0.97395(9) 0.057 Uani 1 1 d . . .
N29 N 0.5000 0.47817(17) 0.7500 0.082 Uiso 0.58 2 d SP . .
C134 C 0.4846(3) 0.47314(15) 0.7971(7) 0.083 Uiso 0.58 1 d P B -1

loop_
_atom_site_aniso_label
_atom_site_aniso_U_11
_atom_site_aniso_U_22
_atom_site_aniso_U_33
_atom_site_aniso_U_23
_atom_site_aniso_U_13
_atom_site_aniso_U_12
Ag1 0.066 0.019 0.031 0.000 0.015 -0.002
Ag2 0.075 0.035 0.094 0.016 0.027 -0.009
Ag3 0.064 0.015 0.094 0.000 0.026 0.000
Ag4 0.222 0.018 0.029 0.000 0.032 0.000
C1 0.044 0.030 0.066 -0.002 0.021 -0.002
C2 0.042 0.041 0.062 0.008 0.010 0.003
C3 0.042 0.026 0.077 0.023 0.022 0.013
C4 0.046 0.017 0.091 0.003 0.031 0.001
C5 0.045 0.012 0.076 -0.006 0.027 -0.005
C6 0.041 0.034 0.061 0.000 0.022 -0.002
C7 0.067 0.032 0.076 -0.016 0.028 -0.017
C8 0.073 0.040 0.075 -0.007 0.032 -0.011
C9 0.066 0.032 0.066 0.009 0.034 -0.002
C10 0.047 0.010 0.080 0.005 0.021 0.002
C11 0.060 0.028 0.112 -0.009 0.049 -0.002
C12 0.054 0.031 0.108 -0.014 0.032 0.001
C13 0.054 0.033 0.172 0.002 0.040 -0.001
C14 0.061 0.032 0.183 0.020 0.040 0.014
C15 0.045 0.039 0.069 0.003 0.030 -0.002
C16 0.059 0.027 0.076 -0.006 0.020 -0.006
C17 0.071 0.025 0.068 -0.004 0.025 0.005
C18 0.055 0.036 0.060 0.011 0.022 0.015
C19 0.054 0.029 0.065 0.008 0.026 -0.004
C20 0.052 0.031 0.076 0.008 0.035 0.008
C21 0.041 0.061 0.105 0.006 0.044 0.007
C22 0.056 0.048 0.106 -0.013 0.038 -0.012
C23 0.058 0.023 0.075 -0.006 0.033 -0.010
C24 0.057 0.024 0.078 -0.003 0.037 0.008
C25 0.120 0.056 0.091 0.017 0.058 0.029
C26 0.179 0.086 0.105 0.041 0.103 0.055
C27 0.102 0.071 0.071 0.019 0.024 0.038
C28 0.103 0.063 0.067 0.005 0.041 0.028
C29 0.050 0.038 0.065 -0.008 0.024 0.001
C30 0.093 0.041 0.060 0.004 0.018 0.005
C31 0.129 0.023 0.059 0.011 0.022 0.006
C32 0.097 0.017 0.061 -0.007 0.035 -0.008
C33 0.084 0.024 0.065 -0.008 0.045 -0.003
C34 0.087 0.034 0.072 -0.020 0.060 -0.021
C35 0.071 0.057 0.121 -0.038 0.070 -0.026
C36 0.066 0.051 0.143 -0.036 0.065 -0.013
C37 0.051 0.035 0.105 -0.009 0.041 0.006
C38 0.093 0.037 0.065 -0.002 0.028 -0.033
C39 0.068 0.030 0.086 -0.014 0.033 -0.009
C40 0.063 0.034 0.116 0.000 0.029 -0.002
C41 0.074 0.037 0.057 -0.011 0.024 -0.021
C42 0.070 0.019 0.058 -0.007 0.034 -0.013
C43 0.102 0.034 0.084 0.001 0.044 -0.021
C44 0.093 0.032 0.050 -0.016 0.027 -0.031
C45 0.031 0.039 0.029 -0.007 0.010 -0.012
C46 0.036 0.046 0.020 -0.005 0.008 -0.004
C47 0.036 0.045 0.015 0.005 0.003 0.007
C48 0.030 0.025 0.029 0.000 0.014 -0.001
C49 0.036 0.025 0.035 0.004 0.017 0.003
C50 0.033 0.027 0.032 -0.002 0.016 -0.003
C51 0.040 0.026 0.043 0.001 0.016 -0.013
C52 0.036 0.035 0.037 -0.009 0.011 -0.010
C53 0.025 0.035 0.024 -0.001 0.003 0.002
C54 0.049 0.028 0.022 0.005 0.012 -0.008
C55 0.039 0.031 0.037 0.006 0.016 -0.001
C56 0.053 0.029 0.051 0.006 0.023 -0.003
C57 0.062 0.046 0.049 0.011 0.025 0.018
C58 0.055 0.048 0.046 0.016 0.024 0.011
C59 0.022 0.041 0.023 0.001 0.007 0.006
C60 0.029 0.046 0.025 -0.003 0.009 -0.011
C61 0.031 0.032 0.029 -0.006 0.007 -0.018
C62 0.033 0.023 0.022 -0.001 0.016 -0.005
C63 0.035 0.026 0.020 0.004 0.007 0.000
C64 0.030 0.028 0.024 -0.002 0.013 -0.001
C65 0.029 0.030 0.028 0.000 0.009 0.007
C66 0.024 0.040 0.038 -0.003 0.013 -0.001
C67 0.026 0.038 0.027 -0.002 0.012 -0.010
C68 0.027 0.024 0.042 0.004 0.010 -0.003
C69 0.046 0.039 0.039 0.008 0.018 0.001
C70 0.048 0.040 0.048 0.012 0.025 0.002
C71 0.048 0.034 0.042 -0.005 0.003 -0.007
C72 0.049 0.031 0.026 -0.001 0.007 -0.002
C73 0.025 0.043 0.025 -0.001 0.004 -0.006
C74 0.033 0.060 0.029 -0.002 0.008 -0.006
C75 0.031 0.066 0.027 -0.015 0.013 -0.021
C76 0.024 0.038 0.031 -0.004 0.009 -0.005
C77 0.032 0.036 0.040 -0.013 0.022 -0.010
C78 0.031 0.036 0.035 -0.010 0.016 -0.007
C79 0.040 0.034 0.046 -0.010 0.018 -0.001
C80 0.036 0.033 0.047 0.002 0.018 0.002
C81 0.037 0.030 0.027 -0.003 0.011 -0.003
C82 0.042 0.045 0.035 -0.012 0.018 -0.010
C83 0.042 0.033 0.029 -0.007 0.010 -0.007
C84 0.059 0.038 0.040 -0.003 0.023 0.002
C85 0.052 0.060 0.060 -0.024 0.019 -0.017
C86 0.050 0.066 0.070 -0.032 0.031 -0.022
C87 0.027 0.034 0.027 -0.002 0.015 0.001
C88 0.032 0.045 0.028 0.000 0.007 -0.002
C89 0.035 0.043 0.027 0.010 0.009 -0.004
C90 0.034 0.027 0.027 0.005 0.011 0.000
C91 0.039 0.036 0.030 0.004 0.014 -0.002
C92 0.041 0.025 0.029 0.005 0.010 0.000
C93 0.061 0.029 0.043 0.000 0.015 -0.019
C94 0.052 0.037 0.040 0.001 0.001 -0.015
C95 0.036 0.027 0.029 -0.001 0.004 -0.005
C96 0.049 0.032 0.028 0.004 0.007 -0.011
C97 0.056 0.033 0.046 0.010 0.014 -0.005
C98 0.073 0.049 0.044 0.001 0.023 -0.022
C99 0.078 0.038 0.059 0.021 0.007 0.006
C100 0.075 0.046 0.067 0.018 0.034 0.005
C101 0.036 0.025 0.029 0.000 0.013 0.000
C102 0.029 0.040 0.032 -0.003 0.014 0.002
C103 0.031 0.030 0.026 -0.001 0.007 0.005
C104 0.029 0.021 0.018 0.002 0.008 0.005
C105 0.032 0.027 0.015 0.000 0.009 0.000
C106 0.023 0.028 0.020 0.000 0.001 0.000
C107 0.039 0.028 0.021 0.005 0.007 0.001
C108 0.034 0.031 0.032 -0.011 0.008 -0.001
C109 0.053 0.039 0.153 -0.014 -0.008 0.003
C110 0.044 0.048 0.183 -0.030 -0.008 -0.002
C111 0.069 0.031 0.171 -0.022 -0.012 -0.007
C112 0.055 0.024 0.140 -0.001 -0.009 0.002
C113 0.061 0.022 0.118 0.007 -0.007 -0.001
C114 0.059 0.029 0.130 0.005 -0.008 0.003
C115 0.069 0.041 0.126 0.012 0.000 -0.010
C116 0.060 0.045 0.129 0.004 -0.019 -0.010
C117 0.072 0.036 0.146 0.007 -0.008 -0.005
C118 0.045 0.020 0.111 0.012 -0.011 -0.009
C119 0.099 0.030 0.095 0.003 -0.025 0.005
C120 0.080 0.031 0.085 0.016 -0.009 0.000
C121 0.045 0.052 0.090 0.020 0.003 0.005
C122 0.064 0.050 0.107 0.021 0.018 0.009
C123 0.090 0.036 0.151 -0.005 0.000 -0.008
C124 0.091 0.037 0.143 -0.013 -0.008 -0.009
C125 0.080 0.034 0.133 -0.001 -0.009 -0.002
C126 0.063 0.028 0.146 -0.011 -0.016 -0.004
C127 0.078 0.032 0.103 0.000 -0.014 0.000
C128 0.067 0.028 0.160 0.000 -0.024 0.000
C129 0.086 0.031 0.146 0.005 -0.009 0.001
C130 0.110 0.035 0.098 -0.009 -0.012 0.000
C131 0.080 0.109 0.081 -0.014 0.041 -0.039
C132 0.095 0.062 0.066 0.028 0.034 0.018
C133 0.124 0.316 0.259 0.256 0.116 0.089
F1 0.111 0.151 0.098 0.052 0.041 -0.040
F2 0.172 0.182 0.100 -0.075 0.090 -0.079
F3 0.085 0.123 0.129 -0.001 0.067 -0.008
F4 0.112 0.098 0.100 0.027 0.063 0.038
F5 0.153 0.069 0.154 0.028 0.101 -0.009
F6 0.119 0.160 0.059 0.039 0.038 0.030
F7 0.077 0.254 0.411 0.233 0.134 0.060
F8 0.186 0.230 0.247 0.196 0.154 0.119
F9 0.170 0.069 0.289 0.040 -0.027 -0.002
Ga1 0.046 0.021 0.068 0.003 0.031 0.001
Ga2 0.026 0.027 0.023 -0.002 0.010 -0.004
Ga3 0.030 0.018 0.026 0.000 0.012 0.000
Ga4 0.063 0.021 0.154 0.000 -0.010 0.000
N1 0.043 0.027 0.063 0.003 0.022 0.004
N2 0.048 0.024 0.066 -0.006 0.032 -0.005
N3 0.058 0.020 0.063 0.009 0.025 0.001
N4 0.053 0.028 0.061 0.003 0.031 0.005
N5 0.048 0.026 0.057 -0.004 0.025 -0.001
N6 0.064 0.033 0.079 -0.009 0.029 0.006
N7 0.075 0.023 0.063 0.004 0.043 0.011
N8 0.059 0.033 0.091 -0.006 0.047 -0.008
N9 0.142 0.052 0.077 -0.004 0.013 -0.068
N10 0.022 0.035 0.032 -0.003 0.011 -0.001
N11 0.025 0.028 0.030 0.005 0.010 -0.002
N12 0.060 0.032 0.026 -0.004 0.007 -0.010
N13 0.024 0.032 0.028 -0.002 0.012 -0.004
N14 0.032 0.024 0.026 0.004 0.014 0.002
N15 0.038 0.031 0.065 0.018 0.011 -0.007
N16 0.028 0.036 0.024 -0.002 0.013 -0.005
N17 0.030 0.030 0.026 -0.004 0.009 -0.005
N18 0.056 0.046 0.041 -0.018 0.019 -0.008
N19 0.024 0.026 0.024 -0.002 0.008 0.000
N20 0.037 0.020 0.028 -0.003 0.007 -0.003
N21 0.089 0.033 0.030 0.008 0.007 -0.016
N22 0.024 0.023 0.024 0.001 0.010 0.000
N23 0.031 0.017 0.040 0.000 0.002 0.000
N24 0.062 0.020 0.139 0.000 -0.016 0.001
N25 0.074 0.022 0.126 -0.001 -0.007 -0.009
N26 0.055 0.037 0.091 0.014 0.001 -0.005
N27 0.072 0.024 0.149 -0.004 -0.011 0.001
N28 0.125 0.027 0.071 0.000 -0.006 0.000
O1 0.061 0.036 0.087 0.002 0.029 -0.001
O2 0.076 0.042 0.062 -0.013 0.000 0.008
O3 0.045 0.076 0.058 0.015 0.010 -0.008
O4 0.095 0.054 0.080 0.003 0.043 0.001
O5 0.088 0.091 0.058 0.023 0.004 -0.016
O6 0.103 0.060 0.067 0.001 0.038 -0.012
O7 0.050 0.085 0.073 0.037 0.023 0.015
O8 0.061 0.046 0.074 0.024 0.010 0.003
O9 0.128 0.128 0.135 0.046 0.015 0.070
S1 0.051 0.040 0.046 0.000 0.016 -0.003
S2 0.074 0.052 0.051 0.011 0.022 -0.002
S3 0.048 0.073 0.055 0.025 0.025 0.014

loop_
_atom_type_symbol
_atom_type_description
_atom_type_scat_dispersion_real
_atom_type_scat_dispersion_imag
_atom_type_scat_source
C C 0.0033 0.0016 'International Tables Vol C Tables 4.2.6.8 and 6.1.1.4'
H H 0.0000 0.0000 'International Tables Vol C Tables 4.2.6.8 and 6.1.1.4'
N N 0.0061 0.0033 'International Tables Vol C Tables 4.2.6.8 and 6.1.1.4'
O O 0.0106 0.0060 'International Tables Vol C Tables 4.2.6.8 and 6.1.1.4'
F F 0.0171 0.0103 'International Tables Vol C Tables 4.2.6.8 and 6.1.1.4'
Ga Ga 0.2307 1.6083 'International Tables Vol C Tables 4.2.6.8 and 6.1.1.4'
Ag Ag -0.8971 1.1015 'International Tables Vol C Tables 4.2.6.8 and 6.1.1.4'
S S 0.1246 0.1234 'International Tables Vol C Tables 4.2.6.8 and 6.1.1.4'

loop_
_geom_angle_atom_site_label_1
_geom_angle_atom_site_label_2
_geom_angle_atom_site_label_3
_geom_angle
_geom_angle_site_symmetry_1
_geom_angle_site_symmetry_3
N3 Ag1 N12 130.07(12) . .
N3 Ag1 N18 114.76(13) . 1_556
N12 Ag1 N18 115.17(12) . 1_556
N6 Ag2 N15 138.17(13) 4_656 .
N6 Ag2 N26 102.42(13) 4_656 .
N15 Ag2 N26 117.25(13) . .
N23 Ag3 N9 132.77(15) . 2_657
N23 Ag3 N9 132.77(15) . .
N9 Ag3 N9 94.5(3) 2_657 .
N28 Ag4 N21 120.38(9) 1_546 .
N28 Ag4 N21 120.38(9) 1_546 2_658
N21 Ag4 N21 119.23(18) . 2_658
N1 C1 C2 112.7(4) . .
N1 C1 H1 123.6 . .
C2 C1 H1 123.6 . .
C3 C2 C1 106.0(4) . .
C3 C2 H2 127.0 . .
C1 C2 H2 127.0 . .
C2 C3 C4 107.7(3) . .
C2 C3 H3 126.1 . .
C4 C3 H3 126.1 . .
C5 C4 N1 123.8(4) . .
C5 C4 C3 128.9(4) . .
N1 C4 C3 107.3(4) . .
C4 C5 C6 127.7(3) . .
C4 C5 C10 115.9(4) . .
C6 C5 C10 116.3(4) . .
N2 C6 C5 123.1(4) . .
N2 C6 C7 109.0(4) . .
C5 C6 C7 128.0(4) . .
C8 C7 C6 107.0(4) . .
C8 C7 H7 126.5 . .
C6 C7 H7 126.5 . .
C7 C8 C9 107.4(5) . .
C7 C8 H8 126.3 . .
C9 C8 H8 126.3 . .
N2 C9 C8 110.8(4) . .
N2 C9 H9 124.6 . .
C8 C9 H9 124.6 . .
C14 C10 C11 118.0(4) . .
C14 C10 C5 119.7(4) . .
C11 C10 C5 122.3(4) . .
C10 C11 C12 119.1(4) . .
C10 C11 H11 120.4 . .
C12 C11 H11 120.4 . .
N3 C12 C11 121.9(4) . .
N3 C12 H12 119.0 . .
C11 C12 H12 119.0 . .
N3 C13 C14 122.7(5) . .
N3 C13 H13 118.6 . .
C14 C13 H13 118.6 . .
C10 C14 C13 120.2(5) . .
C10 C14 H14 119.9 . .
C13 C14 H14 119.9 . .
N4 C15 C16 112.2(4) . .
N4 C15 H15 123.9 . .
C16 C15 H15 123.9 . .
C17 C16 C15 105.2(4) . .
C17 C16 H16 127.4 . .
C15 C16 H16 127.4 . .
C16 C17 C18 108.9(4) . .
C16 C17 H17 125.6 . .
C18 C17 H17 125.6 . .
C19 C18 N4 124.1(4) . .
C19 C18 C17 128.1(4) . .
N4 C18 C17 107.9(4) . .
C20 C19 C18 125.1(4) . .
C20 C19 C24 118.4(4) . .
C18 C19 C24 116.5(4) . .
C19 C20 N5 125.2(4) . .
C19 C20 C21 127.5(4) . .
N5 C20 C21 107.2(4) . .
C22 C21 C20 108.2(4) . .
C22 C21 H21 125.9 . .
C20 C21 H21 125.9 . .
C21 C22 C23 105.6(4) . .
C21 C22 H22 127.2 . .
C23 C22 H22 127.2 . .
N5 C23 C22 111.8(4) . .
N5 C23 H23 124.1 . .
C22 C23 H23 124.1 . .
C25 C24 C28 119.7(4) . .
C25 C24 C19 123.0(4) . .
C28 C24 C19 117.2(4) . .
C24 C25 C26 118.7(5) . .
C24 C25 H25 120.6 . .
C26 C25 H25 120.6 . .
N6 C26 C25 124.7(5) . .
N6 C26 H26 117.7 . .
C25 C26 H26 117.7 . .
N6 C27 C28 124.0(5) . .
N6 C27 H27 118.0 . .
C28 C27 H27 118.0 . .
C27 C28 C24 116.6(5) . .
C27 C28 H28 121.7 . .
C24 C28 H28 121.7 . .
N7 C29 C30 109.2(4) . .
N7 C29 H29 125.4 . .
C30 C29 H29 125.4 . .
C31 C30 C29 108.5(5) . .
C31 C30 H30 125.7 . .
C29 C30 H30 125.7 . .
C30 C31 C32 106.6(4) . .
C30 C31 H31 126.7 . .
C32 C31 H31 126.7 . .
N7 C32 C33 125.6(4) . .
N7 C32 C31 107.4(4) . .
C33 C32 C31 126.9(4) . .
C34 C33 C32 126.9(4) . .
C34 C33 C38 116.5(4) . .
C32 C33 C38 116.6(4) . .
C33 C34 N8 122.5(4) . .
C33 C34 C35 129.7(4) . .
N8 C34 C35 107.8(4) . .
C36 C35 C34 108.3(4) . .
C36 C35 H35 125.9 . .
C34 C35 H35 125.9 . .
C35 C36 C37 106.9(5) . .
C35 C36 H36 126.6 . .
C37 C36 H36 126.6 . .
N8 C37 C36 111.3(4) . .
N8 C37 H37 124.4 . .
C36 C37 H37 124.4 . .
C39 C38 C44 110.9(5) . .
C39 C38 C42 119.8(5) . .
C44 C38 C42 42.6(5) . .
C39 C38 C33 118.1(4) . .
C44 C38 C33 125.7(5) . .
C42 C38 C33 118.3(5) . .
C38 C39 C40 119.1(5) . .
C38 C39 H39 120.4 . .
C40 C39 H39 120.4 . .
N9 C40 C39 124.0(5) . .
N9 C40 H40 118.0 . .
C39 C40 H40 118.0 . .
C42 C41 N9 115.2(8) . .
C42 C41 H41 122.4 . .
N9 C41 H41 122.4 . .
C41 C42 C38 118.8(7) . .
C41 C42 H42 120.6 . .
C38 C42 H42 120.6 . .
N9 C43 C44 126.4(10) . .
N9 C43 H43 116.8 . .
C44 C43 H43 116.8 . .
C38 C44 C43 116.8(8) . .
C38 C44 H44 121.6 . .
C43 C44 H44 121.6 . .
N10 C45 C46 110.8(3) . .
N10 C45 H45 124.6 . .
C46 C45 H45 124.6 . .
C47 C46 C45 107.5(3) . .
C47 C46 H46 126.2 . .
C45 C46 H46 126.2 . .
C46 C47 C48 105.8(3) . .
C46 C47 H47 127.1 . .
C48 C47 H47 127.1 . .
N10 C48 C49 124.5(3) . .
N10 C48 C47 109.5(3) . .
C49 C48 C47 126.0(3) . .
C48 C49 C50 125.9(3) . .
C48 C49 C54 117.7(3) . .
C50 C49 C54 116.3(3) . .
N11 C50 C49 124.5(3) . .
N11 C50 C51 108.2(3) . .
C49 C50 C51 127.2(3) . .
C52 C51 C50 106.3(3) . .
C52 C51 H51 126.8 . .
C50 C51 H51 126.8 . .
C51 C52 C53 107.1(3) . .
C51 C52 H52 126.5 . .
C53 C52 H52 126.5 . .
N11 C53 C52 111.7(3) . .
N11 C53 H53 124.2 . .
C52 C53 H53 124.2 . .
C55 C54 C58 118.9(3) . .
C55 C54 C49 121.5(3) . .
C58 C54 C49 119.6(3) . .
C54 C55 C56 118.8(4) . .
C54 C55 H55 120.6 . .
C56 C55 H55 120.6 . .
N12 C56 C55 122.9(4) . .
N12 C56 H56 118.5 . .
C55 C56 H56 118.5 . .
N12 C57 C58 123.0(4) . .
N12 C57 H57 118.5 . .
C58 C57 H57 118.5 . .
C54 C58 C57 119.1(4) . .
C54 C58 H58 120.4 . .
C57 C58 H58 120.4 . .
N13 C59 C60 111.7(3) . .
N13 C59 H59 124.2 . .
C60 C59 H59 124.2 . .
C61 C60 C59 107.6(3) . .
C61 C60 H60 126.2 . .
C59 C60 H60 126.2 . .
C60 C61 C62 106.5(3) . .
C60 C61 H61 126.7 . .
C62 C61 H61 126.7 . .
C63 C62 N13 123.9(3) . .
C63 C62 C61 127.8(3) . .
N13 C62 C61 108.2(3) . .
C62 C63 C64 128.5(3) . .
C62 C63 C68 116.4(3) . .
C64 C63 C68 115.1(3) . .
C63 C64 N14 122.4(3) . .
C63 C64 C65 129.9(3) . .
N14 C64 C65 107.5(3) . .
C66 C65 C64 108.0(3) . .
C66 C65 H65 126.0 . .
C64 C65 H65 126.0 . .
C65 C66 C67 106.7(3) . .
C65 C66 H66 126.6 . .
C67 C66 H66 126.6 . .
N14 C67 C66 112.3(3) . .
N14 C67 H67 123.9 . .
C66 C67 H67 123.9 . .
C72 C68 C69 119.2(4) . .
C72 C68 C63 121.3(3) . .
C69 C68 C63 119.5(3) . .
C70 C69 C68 118.7(4) . .
C70 C69 H69 120.7 . .
C68 C69 H69 120.7 . .
N15 C70 C69 121.5(4) . .
N15 C70 H70 119.2 . .
C69 C70 H70 119.2 . .
N15 C71 C72 121.7(4) . .
N15 C71 H71 119.1 . .
C72 C71 H71 119.1 . .
C68 C72 C71 119.1(4) . .
C68 C72 H72 120.5 . .
C71 C72 H72 120.5 . .
N16 C73 C74 111.2(3) . .
N16 C73 H73 124.4 . .
C74 C73 H73 124.4 . .
C75 C74 C73 106.9(4) . .
C75 C74 H74 126.5 . .
C73 C74 H74 126.5 . .
C74 C75 C76 107.0(4) . .
C74 C75 H75 126.5 . .
C76 C75 H75 126.5 . .
N16 C76 C77 125.1(3) . .
N16 C76 C75 107.9(3) . .
C77 C76 C75 127.1(4) . .
C76 C77 C78 125.8(3) . .
C76 C77 C82 117.1(3) . .
C78 C77 C82 117.1(3) . .
N17 C78 C77 123.3(3) . .
N17 C78 C79 109.3(3) . .
C77 C78 C79 127.4(3) . .
C80 C79 C78 107.2(3) . .
C80 C79 H79 126.4 . .
C78 C79 H79 126.4 . .
C79 C80 C81 106.2(4) . .
C79 C80 H80 126.9 . .
C81 C80 H80 126.9 . .
N17 C81 C80 112.2(3) . .
N17 C81 H81 123.9 . .
C80 C81 H81 123.9 . .
C83 C82 C86 116.8(4) . .
C83 C82 C77 123.9(3) . .
C86 C82 C77 119.3(4) . .
C82 C83 C84 119.8(4) . .
C82 C83 H83 120.1 . .
C84 C83 H83 120.1 . .
N18 C84 C83 123.0(4) . .
N18 C84 H84 118.5 . .
C83 C84 H84 118.5 . .
N18 C85 C86 123.6(4) . .
N18 C85 H85 118.2 . .
C86 C85 H85 118.2 . .
C85 C86 C82 119.4(4) . .
C85 C86 H86 120.3 . .
C82 C86 H86 120.3 . .
N19 C87 C88 111.7(3) . .
N19 C87 H87 124.1 . .
C88 C87 H87 124.1 . .
C89 C88 C87 106.4(3) . .
C89 C88 H88 126.8 . .
C87 C88 H88 126.8 . .
C88 C89 C90 107.2(3) . .
C88 C89 H89 126.4 . .
C90 C89 H89 126.4 . .
C91 C90 N19 124.6(3) . .
C91 C90 C89 126.8(3) . .
N19 C90 C89 108.6(3) . .
C92 C91 C90 128.0(3) . .
C92 C91 C96 117.3(3) . .
C90 C91 C96 114.6(3) . .
C91 C92 N20 123.3(3) . .
C91 C92 C93 128.4(3) . .
N20 C92 C93 108.2(3) . .
C94 C93 C92 107.3(3) . .
C94 C93 H93 126.3 . .
C92 C93 H93 126.3 . .
C93 C94 C95 106.8(3) . .
C93 C94 H94 126.6 . .
C95 C94 H94 126.6 . .
N20 C95 C94 111.9(3) . .
N20 C95 H95 124.1 . .
C94 C95 H95 124.1 . .
C97 C96 C100 118.7(4) . .
C97 C96 C91 122.6(4) . .
C100 C96 C91 118.6(4) . .
C96 C97 C98 118.5(4) . .
C96 C97 H97 120.8 . .
C98 C97 H97 120.8 . .
N21 C98 C97 123.8(4) . .
N21 C98 H98 118.1 . .
C97 C98 H98 118.1 . .
N21 C99 C100 123.8(5) . .
N21 C99 H99 118.1 . .
C100 C99 H99 118.1 . .
C96 C100 C99 117.4(5) . .
C96 C100 H100 121.3 . .
C99 C100 H100 121.3 . .
N22 C101 C102 111.8(3) . .
N22 C101 H101 124.1 . .
C102 C101 H101 124.1 . .
C103 C102 C101 106.4(3) . .
C103 C102 H102 126.8 . .
C101 C102 H102 126.8 . .
C102 C103 C104 107.4(3) . .
C102 C103 H103 126.3 . .
C104 C103 H103 126.3 . .
C105 C104 N22 124.4(3) . .
C105 C104 C103 128.2(3) . .
N22 C104 C103 107.5(3) . .
C104 C105 C104 127.9(4) 2_657 .
C104 C105 C106 116.0(2) 2_657 .
C104 C105 C106 116.0(2) . .
C107 C106 C107 117.3(4) 2_657 .
C107 C106 C105 121.3(2) 2_657 .
C107 C106 C105 121.3(2) . .
C108 C107 C106 119.3(4) . .
C108 C107 H107 120.4 . .
C106 C107 H107 120.4 . .
N23 C108 C107 123.5(4) . .
N23 C108 H108 118.3 . .
C107 C108 H108 118.3 . .
N24 C109 C110 112.9(5) . .
N24 C109 H109 123.5 . .
C110 C109 H109 123.5 . .
C111 C110 C109 104.6(5) . .
C111 C110 H110 127.7 . .
C109 C110 H110 127.7 . .
C110 C111 C112 108.2(5) . .
C110 C111 H111 125.9 . .
C112 C111 H111 125.9 . .
N24 C112 C113 125.4(5) . .
N24 C112 C111 107.7(5) . .
C113 C112 C111 126.9(5) . .
C112 C113 C114 125.1(5) . .
C112 C113 C118 118.4(4) . .
C114 C113 C118 116.5(5) . .
N25 C114 C113 124.3(5) . .
N25 C114 C115 108.8(5) . .
C113 C114 C115 127.0(6) . .
C116 C115 C114 108.3(6) . .
C116 C115 H115 125.8 . .
C114 C115 H115 125.8 . .
C115 C116 C117 105.5(5) . .
C115 C116 H116 127.3 . .
C117 C116 H116 127.3 . .
N25 C117 C116 113.5(5) . .
N25 C117 H117 123.3 . .
C116 C117 H117 123.3 . .
C119 C118 C122 117.4(5) . .
C119 C118 C113 124.7(5) . .
C122 C118 C113 117.9(5) . .
C118 C119 C120 119.9(5) . .
C118 C119 H119 120.0 . .
C120 C119 H119 120.0 . .
N26 C120 C119 123.2(6) . .
N26 C120 H120 118.4 . .
C119 C120 H120 118.4 . .
N26 C121 C122 125.9(5) . .
N26 C121 H121 117.0 . .
C122 C121 H121 117.0 . .
C121 C122 C118 116.8(6) . .
C121 C122 H122 121.6 . .
C118 C122 H122 121.6 . .
N27 C123 C124 112.0(5) . .
N27 C123 H123 124.0 . .
C124 C123 H123 124.0 . .
C125 C124 C123 104.2(6) . .
C125 C124 H124 127.9 . .
C123 C124 H124 127.9 . .
C124 C125 C126 109.4(5) . .
C124 C125 H125 125.3 . .
C126 C125 H125 125.3 . .
C127 C126 N27 123.6(6) . .
C127 C126 C125 128.8(5) . .
N27 C126 C125 107.5(5) . .
C126 C127 C126 128.0(7) 2_656 .
C126 C127 C128 116.0(3) 2_656 .
C126 C127 C128 116.0(3) . .
C129 C128 C129 119.2(7) 2_656 .
C129 C128 C127 120.4(4) 2_656 .
C129 C128 C127 120.4(4) . .
C128 C129 C130 118.2(7) . .
C128 C129 H129 120.9 . .
C130 C129 H129 120.9 . .
N28 C130 C129 122.1(7) . .
N28 C130 H130 118.9 . .
C129 C130 H130 118.9 . .
F1 C131 F2 106.2(5) . .
F1 C131 F3 105.8(4) . .
F2 C131 F3 109.1(5) . .
F1 C131 S1 111.5(5) . .
F2 C131 S1 111.7(4) . .
F3 C131 S1 112.3(4) . .
F4 C132 F5 107.6(5) . .
F4 C132 F6 108.0(5) . .
F5 C132 F6 106.4(4) . .
F4 C132 S2 112.8(3) . .
F5 C132 S2 111.1(4) . .
F6 C132 S2 110.6(4) . .
F9 C133 F8 122.9(11) . .
F9 C133 F7 122.5(8) . .
F8 C133 F7 102.7(7) . .
F9 C133 S3 92.2(5) . .
F8 C133 S3 108.8(7) . .
F7 C133 S3 105.2(8) . .
N8 Ga1 N1 93.05(14) . .
N8 Ga1 N5 173.60(13) . .
N1 Ga1 N5 91.65(13) . .
N8 Ga1 N2 90.96(13) . .
N1 Ga1 N2 88.75(14) . .
N5 Ga1 N2 93.48(13) . .
N8 Ga1 N4 88.54(14) . .
N1 Ga1 N4 93.63(13) . .
N5 Ga1 N4 86.83(13) . .
N2 Ga1 N4 177.60(14) . .
N8 Ga1 N7 87.63(15) . .
N1 Ga1 N7 179.10(15) . .
N5 Ga1 N7 87.71(13) . .
N2 Ga1 N7 90.65(14) . .
N4 Ga1 N7 86.98(13) . .
N16 Ga2 N10 174.64(12) . .
N16 Ga2 N14 90.64(11) . .
N10 Ga2 N14 92.63(11) . .
N16 Ga2 N13 92.19(11) . .
N10 Ga2 N13 92.14(11) . .
N14 Ga2 N13 88.73(11) . .
N16 Ga2 N17 88.12(11) . .
N10 Ga2 N17 88.58(11) . .
N14 Ga2 N17 178.71(12) . .
N13 Ga2 N17 91.68(11) . .
N16 Ga2 N11 88.14(11) . .
N10 Ga2 N11 87.44(11) . .
N14 Ga2 N11 92.93(11) . .
N13 Ga2 N11 178.31(11) . .
N17 Ga2 N11 86.67(11) . .
N19 Ga3 N19 176.33(16) . 2_657
N19 Ga3 N22 92.41(11) . .
N19 Ga3 N22 90.21(11) 2_657 .
N19 Ga3 N22 90.21(11) . 2_657
N19 Ga3 N22 92.41(11) 2_657 2_657
N22 Ga3 N22 88.82(15) . 2_657
N19 Ga3 N20 87.92(11) . 2_657
N19 Ga3 N20 89.45(11) 2_657 2_657
N22 Ga3 N20 179.61(12) . 2_657
N22 Ga3 N20 91.39(11) 2_657 2_657
N19 Ga3 N20 89.45(11) . .
N19 Ga3 N20 87.92(11) 2_657 .
N22 Ga3 N20 91.39(11) . .
N22 Ga3 N20 179.61(13) 2_657 .
N20 Ga3 N20 88.40(16) 2_657 .
N25 Ga4 N25 175.8(2) 2_656 .
N25 Ga4 N27 92.66(18) 2_656 2_656
N25 Ga4 N27 90.31(18) . 2_656
N25 Ga4 N27 90.31(18) 2_656 .
N25 Ga4 N27 92.66(18) . .
N27 Ga4 N27 88.8(3) 2_656 .
N25 Ga4 N24 87.73(18) 2_656 2_656
N25 Ga4 N24 89.27(18) . 2_656
N27 Ga4 N24 179.3(2) 2_656 2_656
N27 Ga4 N24 91.76(18) . 2_656
N25 Ga4 N24 89.27(18) 2_656 .
N25 Ga4 N24 87.73(18) . .
N27 Ga4 N24 91.76(18) 2_656 .
N27 Ga4 N24 179.3(2) . .
N24 Ga4 N24 87.7(2) 2_656 .
C1 N1 C4 106.2(4) . .
C1 N1 Ga1 126.1(3) . .
C4 N1 Ga1 126.9(3) . .
C9 N2 C6 105.9(3) . .
C9 N2 Ga1 125.5(3) . .
C6 N2 Ga1 128.6(3) . .
C13 N3 C12 117.9(4) . .
C13 N3 Ag1 119.8(3) . .
C12 N3 Ag1 122.3(3) . .
C15 N4 C18 105.8(3) . .
C15 N4 Ga1 127.4(3) . .
C18 N4 Ga1 124.8(3) . .
C23 N5 C20 107.2(3) . .
C23 N5 Ga1 125.1(3) . .
C20 N5 Ga1 126.4(3) . .
C26 N6 C27 115.7(4) . .
C26 N6 Ag2 125.8(4) . 4_646
C27 N6 Ag2 118.2(3) . 4_646
C29 N7 C32 108.2(4) . .
C29 N7 Ga1 126.4(3) . .
C32 N7 Ga1 124.0(3) . .
C37 N8 C34 105.7(4) . .
C37 N8 Ga1 125.7(3) . .
C34 N8 Ga1 127.0(3) . .
C43 N9 C40 110.9(6) . .
C43 N9 C41 43.0(6) . .
C40 N9 C41 117.2(5) . .
C43 N9 Ag3 131.4(6) . .
C40 N9 Ag3 117.7(4) . .
C41 N9 Ag3 109.1(5) . .
C45 N10 C48 106.3(3) . .
C45 N10 Ga2 124.5(2) . .
C48 N10 Ga2 128.5(2) . .
C53 N11 C50 106.6(3) . .
C53 N11 Ga2 126.5(2) . .
C50 N11 Ga2 125.1(2) . .
C57 N12 C56 117.4(3) . .
C57 N12 Ag1 119.8(3) . .
C56 N12 Ag1 121.8(3) . .
C59 N13 C62 106.0(3) . .
C59 N13 Ga2 126.2(2) . .
C62 N13 Ga2 127.7(2) . .
C67 N14 C64 105.4(3) . .
C67 N14 Ga2 125.3(2) . .
C64 N14 Ga2 128.3(2) . .
C70 N15 C71 119.8(3) . .
C70 N15 Ag2 118.9(3) . .
C71 N15 Ag2 121.4(3) . .
C73 N16 C76 106.9(3) . .
C73 N16 Ga2 125.5(2) . .
C76 N16 Ga2 127.1(2) . .
C81 N17 C78 105.0(3) . .
C81 N17 Ga2 126.7(2) . .
C78 N17 Ga2 125.8(2) . .
C84 N18 C85 117.4(4) . .
C84 N18 Ag1 123.4(3) . 1_554
C85 N18 Ag1 116.2(3) . 1_554
C87 N19 C90 106.1(3) . .
C87 N19 Ga3 126.8(2) . .
C90 N19 Ga3 126.0(2) . .
C95 N20 C92 105.8(3) . .
C95 N20 Ga3 128.1(2) . .
C92 N20 Ga3 124.9(2) . .
C98 N21 C99 117.6(4) . .
C98 N21 Ag4 125.2(3) . .
C99 N21 Ag4 115.3(3) . .
C101 N22 C104 106.9(3) . .
C101 N22 Ga3 125.7(2) . .
C104 N22 Ga3 127.0(2) . .
C108 N23 C108 117.2(4) . 2_657
C108 N23 Ag3 121.4(2) . .
C108 N23 Ag3 121.4(2) 2_657 .
C109 N24 C112 106.5(4) . .
C109 N24 Ga4 126.3(4) . .
C112 N24 Ga4 126.1(3) . .
C117 N25 C114 103.9(5) . .
C117 N25 Ga4 127.0(4) . .
C114 N25 Ga4 128.0(3) . .
C121 N26 C120 116.6(5) . .
C121 N26 Ag2 115.5(3) . .
C120 N26 Ag2 125.7(4) . .
C123 N27 C126 106.9(5) . .
C123 N27 Ga4 125.2(3) . .
C126 N27 Ga4 127.9(4) . .
C130 N28 C130 120.1(7) . 2_656
C130 N28 Ag4 120.0(3) . 1_564
C130 N28 Ag4 120.0(3) 2_656 1_564
O2 S1 O1 115.48(19) . .
O2 S1 O3 114.55(19) . .
O1 S1 O3 114.67(19) . .
O2 S1 C131 102.4(2) . .
O1 S1 C131 103.7(3) . .
O3 S1 C131 103.7(2) . .
O6 S2 O4 114.9(2) . .
O6 S2 O5 113.6(2) . .
O4 S2 O5 116.3(2) . .
O6 S2 C132 103.3(2) . .
O4 S2 C132 104.0(2) . .
O5 S2 C132 102.2(3) . .
O7 S3 O8 121.5(2) . .
O7 S3 O9 104.4(2) . .
O8 S3 O9 107.3(2) . .
O7 S3 C133 112.2(4) . .
O8 S3 C133 113.5(3) . .
O9 S3 C133 93.3(5) . .
C134 N29 C134 143.1(18) . 2_656

loop_
_geom_bond_atom_site_label_1
_geom_bond_atom_site_label_2
_geom_bond_distance
_geom_bond_site_symmetry_2
Ag1 N3 2.246(3) .
Ag1 N12 2.279(3) .
Ag1 N18 2.331(3) 1_556
Ag2 N6 2.266(3) 4_656
Ag2 N15 2.268(3) .
Ag2 N26 2.313(4) .
Ag3 N23 2.175(4) .
Ag3 N9 2.290(4) 2_657
Ag3 N9 2.291(4) .
Ag4 N28 2.229(5) 1_546
Ag4 N21 2.233(3) .
Ag4 N21 2.233(3) 2_658
C1 N1 1.347(5) .
C1 C2 1.410(5) .
C1 H1 0.9500 .
C2 C3 1.379(6) .
C2 H2 0.9500 .
C3 C4 1.455(6) .
C3 H3 0.9500 .
C4 C5 1.375(6) .
C4 N1 1.416(5) .
C5 C6 1.396(6) .
C5 C10 1.530(5) .
C6 N2 1.386(5) .
C6 C7 1.435(6) .
C7 C8 1.348(6) .
C7 H7 0.9500 .
C8 C9 1.412(6) .
C8 H8 0.9500 .
C9 N2 1.358(5) .
C9 H9 0.9500 .
C10 C14 1.345(6) .
C10 C11 1.358(5) .
C11 C12 1.419(6) .
C11 H11 0.9500 .
C12 N3 1.322(5) .
C12 H12 0.9500 .
C13 N3 1.308(5) .
C13 C14 1.395(6) .
C13 H13 0.9500 .
C14 H14 0.9500 .
C15 N4 1.324(5) .
C15 C16 1.439(6) .
C15 H15 0.9500 .
C16 C17 1.346(6) .
C16 H16 0.9500 .
C17 C18 1.422(6) .
C17 H17 0.9500 .
C18 C19 1.400(6) .
C18 N4 1.416(5) .
C19 C20 1.385(6) .
C19 C24 1.489(5) .
C20 N5 1.391(5) .
C20 C21 1.429(6) .
C21 C22 1.381(6) .
C21 H21 0.9500 .
C22 C23 1.395(6) .
C22 H22 0.9500 .
C23 N5 1.347(5) .
C23 H23 0.9500 .
C24 C25 1.315(6) .
C24 C28 1.398(6) .
C25 C26 1.421(7) .
C25 H25 0.9500 .
C26 N6 1.277(6) .
C26 H26 0.9500 .
C27 N6 1.362(6) .
C27 C28 1.397(7) .
C27 H27 0.9500 .
C28 H28 0.9500 .
C29 N7 1.374(5) .
C29 C30 1.416(6) .
C29 H29 0.9500 .
C30 C31 1.359(7) .
C30 H30 0.9500 .
C31 C32 1.473(6) .
C31 H31 0.9500 .
C32 N7 1.381(5) .
C32 C33 1.388(6) .
C33 C34 1.379(6) .
C33 C38 1.502(6) .
C34 N8 1.420(5) .
C34 C35 1.420(6) .
C35 C36 1.374(7) .
C35 H35 0.9500 .
C36 C37 1.395(6) .
C36 H36 0.9500 .
C37 N8 1.374(5) .
C37 H37 0.9500 .
C38 C39 1.357(6) .
C38 C44 1.372(10) .
C38 C42 1.453(10) .
C39 C40 1.375(6) .
C39 H39 0.9500 .
C40 N9 1.283(7) .
C40 H40 0.9500 .
C41 C42 1.376(11) .
C41 N9 1.580(10) .
C41 H41 0.9500 .
C42 H42 0.9500 .
C43 N9 1.227(10) .
C43 C44 1.397(11) .
C43 H43 0.9500 .
C44 H44 0.9500 .
C45 N10 1.358(4) .
C45 C46 1.404(5) .
C45 H45 0.9500 .
C46 C47 1.371(5) .
C46 H46 0.9500 .
C47 C48 1.439(5) .
C47 H47 0.9500 .
C48 N10 1.376(4) .
C48 C49 1.382(5) .
C49 C50 1.404(5) .
C49 C54 1.529(5) .
C50 N11 1.392(4) .
C50 C51 1.444(5) .
C51 C52 1.363(5) .
C51 H51 0.9500 .
C52 C53 1.406(5) .
C52 H52 0.9500 .
C53 N11 1.329(4) .
C53 H53 0.9500 .
C54 C55 1.360(5) .
C54 C58 1.370(5) .
C55 C56 1.383(5) .
C55 H55 0.9500 .
C56 N12 1.334(5) .
C56 H56 0.9500 .
C57 N12 1.327(5) .
C57 C58 1.374(5) .
C57 H57 0.9500 .
C58 H58 0.9500 .
C59 N13 1.346(4) .
C59 C60 1.394(5) .
C59 H59 0.9500 .
C60 C61 1.369(5) .
C60 H60 0.9500 .
C61 C62 1.438(4) .
C61 H61 0.9500 .
C62 C63 1.376(5) .
C62 N13 1.410(4) .
C63 C64 1.378(5) .
C63 C68 1.547(5) .
C64 N14 1.430(4) .
C64 C65 1.431(5) .
C65 C66 1.363(5) .
C65 H65 0.9500 .
C66 C67 1.404(5) .
C66 H66 0.9500 .
C67 N14 1.347(4) .
C67 H67 0.9500 .
C68 C72 1.348(5) .
C68 C69 1.390(5) .
C69 C70 1.373(5) .
C69 H69 0.9500 .
C70 N15 1.322(5) .
C70 H70 0.9500 .
C71 N15 1.324(5) .
C71 C72 1.380(5) .
C71 H71 0.9500 .
C72 H72 0.9500 .
C73 N16 1.341(4) .
C73 C74 1.401(5) .
C73 H73 0.9500 .
C74 C75 1.369(5) .
C74 H74 0.9500 .
C75 C76 1.434(5) .
C75 H75 0.9500 .
C76 N16 1.393(4) .
C76 C77 1.402(5) .
C77 C78 1.414(5) .
C77 C82 1.482(5) .
C78 N17 1.394(4) .
C78 C79 1.421(5) .
C79 C80 1.356(5) .
C79 H79 0.9500 .
C80 C81 1.410(5) .
C80 H80 0.9500 .
C81 N17 1.342(4) .
C81 H81 0.9500 .
C82 C83 1.388(5) .
C82 C86 1.400(5) .
C83 C84 1.393(5) .
C83 H83 0.9500 .
C84 N18 1.328(5) .
C84 H84 0.9500 .
C85 N18 1.339(5) .
C85 C86 1.375(6) .
C85 H85 0.9500 .
C86 H86 0.9500 .
C87 N19 1.329(4) .
C87 C88 1.411(5) .
C87 H87 0.9500 .
C88 C89 1.358(5) .
C88 H88 0.9500 .
C89 C90 1.422(5) .
C89 H89 0.9500 .
C90 C91 1.390(5) .
C90 N19 1.395(4) .
C91 C92 1.378(5) .
C91 C96 1.504(5) .
C92 N20 1.405(4) .
C92 C93 1.424(5) .
C93 C94 1.370(5) .
C93 H93 0.9500 .
C94 C95 1.392(5) .
C94 H94 0.9500 .
C95 N20 1.348(4) .
C95 H95 0.9500 .
C96 C97 1.374(6) .
C96 C100 1.392(6) .
C97 C98 1.396(5) .
C97 H97 0.9500 .
C98 N21 1.305(5) .
C98 H98 0.9500 .
C99 N21 1.326(6) .
C99 C100 1.399(6) .
C99 H99 0.9500 .
C100 H100 0.9500 .
C101 N22 1.329(4) .
C101 C102 1.406(5) .
C101 H101 0.9500 .
C102 C103 1.370(5) .
C102 H102 0.9500 .
C103 C104 1.433(4) .
C103 H103 0.9500 .
C104 C105 1.378(4) .
C104 N22 1.405(4) .
C105 C104 1.378(4) 2_657
C105 C106 1.492(6) .
C106 C107 1.391(4) 2_657
C106 C107 1.392(4) .
C107 C108 1.376(5) .
C107 H107 0.9500 .
C108 N23 1.335(4) .
C108 H108 0.9500 .
C109 N24 1.314(6) .
C109 C110 1.398(7) .
C109 H109 0.9500 .
C110 C111 1.368(8) .
C110 H110 0.9500 .
C111 C112 1.414(6) .
C111 H111 0.9500 .
C112 N24 1.384(7) .
C112 C113 1.404(7) .
C113 C114 1.410(6) .
C113 C118 1.484(7) .
C114 N25 1.406(7) .
C114 C115 1.420(7) .
C115 C116 1.350(7) .
C115 H115 0.9500 .
C116 C117 1.398(8) .
C116 H116 0.9500 .
C117 N25 1.349(6) .
C117 H117 0.9500 .
C118 C119 1.370(8) .
C118 C122 1.437(6) .
C119 C120 1.388(8) .
C119 H119 0.9500 .
C120 N26 1.343(5) .
C120 H120 0.9500 .
C121 N26 1.313(6) .
C121 C122 1.381(7) .
C121 H121 0.9500 .
C122 H122 0.9500 .
C123 N27 1.320(8) .
C123 C124 1.432(7) .
C123 H123 0.9500 .
C124 C125 1.364(7) .
C124 H124 0.9500 .
C125 C126 1.409(8) .
C125 H125 0.9500 .
C126 C127 1.395(6) .
C126 N27 1.399(5) .
C127 C126 1.395(6) 2_656
C127 C128 1.497(9) .
C128 C129 1.394(7) 2_656
C128 C129 1.394(7) .
C129 C130 1.416(6) .
C129 H129 0.9500 .
C130 N28 1.325(7) .
C130 H130 0.9500 .
C131 F1 1.307(6) .
C131 F2 1.314(6) .
C131 F3 1.327(6) .
C131 S1 1.798(6) .
C132 F4 1.302(5) .
C132 F5 1.312(6) .
C132 F6 1.327(6) .
C132 S2 1.828(5) .
C133 F9 1.301(13) .
C133 F8 1.342(7) .
C133 F7 1.392(11) .
C133 S3 1.761(9) .
Ga1 N8 2.029(3) .
Ga1 N1 2.034(3) .
Ga1 N5 2.037(3) .
Ga1 N2 2.039(3) .
Ga1 N4 2.075(3) .
Ga1 N7 2.080(3) .
Ga2 N16 2.025(3) .
Ga2 N10 2.026(3) .
Ga2 N14 2.031(3) .
Ga2 N13 2.041(3) .
Ga2 N17 2.080(3) .
Ga2 N11 2.088(3) .
Ga3 N19 2.014(3) .
Ga3 N19 2.014(3) 2_657
Ga3 N22 2.064(3) .
Ga3 N22 2.065(3) 2_657
Ga3 N20 2.077(3) 2_657
Ga3 N20 2.077(3) .
Ga4 N25 2.032(5) 2_656
Ga4 N25 2.032(5) .
Ga4 N27 2.058(5) 2_656
Ga4 N27 2.058(5) .
Ga4 N24 2.090(4) 2_656
Ga4 N24 2.090(4) .
N6 Ag2 2.266(3) 4_646
N18 Ag1 2.331(3) 1_554
N23 C108 1.335(4) 2_657
N28 C130 1.325(7) 2_656
N28 Ag4 2.229(5) 1_564
O1 S1 1.431(3) .
O2 S1 1.431(3) .
O3 S1 1.440(3) .
O4 S2 1.437(3) .
O5 S2 1.448(3) .
O6 S2 1.431(3) .
O7 S3 1.392(3) .
O8 S3 1.407(3) .
O9 S3 1.742(5) .
N29 C134 1.060(10) .
N29 C134 1.060(10) 2_656

loop_
_geom_torsion_atom_site_label_1
_geom_torsion_atom_site_label_2
_geom_torsion_atom_site_label_3
_geom_torsion_atom_site_label_4
_geom_torsion
_geom_torsion_site_symmetry_1
_geom_torsion_site_symmetry_4
N1 C1 C2 C3 2.7(5) . .
C1 C2 C3 C4 -2.1(5) . .
C2 C3 C4 C5 -177.3(4) . .
C2 C3 C4 N1 0.9(5) . .
N1 C4 C5 C6 0.3(7) . .
C3 C4 C5 C6 178.3(4) . .
N1 C4 C5 C10 -179.3(4) . .
C3 C4 C5 C10 -1.3(6) . .
C4 C5 C6 N2 5.6(7) . .
C10 C5 C6 N2 -174.8(3) . .
C4 C5 C6 C7 -175.1(4) . .
C10 C5 C6 C7 4.4(6) . .
N2 C6 C7 C8 -0.1(5) . .
C5 C6 C7 C8 -179.4(4) . .
C6 C7 C8 C9 0.7(5) . .
C7 C8 C9 N2 -1.2(5) . .
C4 C5 C10 C14 -112.7(6) . .
C6 C5 C10 C14 67.7(6) . .
C4 C5 C10 C11 68.1(6) . .
C6 C5 C10 C11 -111.5(5) . .
C14 C10 C11 C12 1.6(8) . .
C5 C10 C11 C12 -179.2(5) . .
C10 C11 C12 N3 0.1(8) . .
C11 C10 C14 C13 -2.8(9) . .
C5 C10 C14 C13 178.0(5) . .
N3 C13 C14 C10 2.3(10) . .
N4 C15 C16 C17 1.3(5) . .
C15 C16 C17 C18 -2.5(5) . .
C16 C17 C18 C19 -175.8(5) . .
C16 C17 C18 N4 2.8(5) . .
N4 C18 C19 C20 -4.0(7) . .
C17 C18 C19 C20 174.5(5) . .
N4 C18 C19 C24 174.0(4) . .
C17 C18 C19 C24 -7.6(7) . .
C18 C19 C20 N5 5.9(7) . .
C24 C19 C20 N5 -172.0(4) . .
C18 C19 C20 C21 -170.8(5) . .
C24 C19 C20 C21 11.3(7) . .
C19 C20 C21 C22 176.6(5) . .
N5 C20 C21 C22 -0.6(6) . .
C20 C21 C22 C23 0.7(6) . .
C21 C22 C23 N5 -0.5(6) . .
C20 C19 C24 C25 -77.1(7) . .
C18 C19 C24 C25 104.8(6) . .
C20 C19 C24 C28 99.1(5) . .
C18 C19 C24 C28 -79.0(6) . .
C28 C24 C25 C26 8.4(9) . .
C19 C24 C25 C26 -175.4(5) . .
C24 C25 C26 N6 -9.7(11) . .
N6 C27 C28 C24 0.9(9) . .
C25 C24 C28 C27 -4.5(8) . .
C19 C24 C28 C27 179.2(5) . .
N7 C29 C30 C31 0.2(5) . .
C29 C30 C31 C32 -0.5(6) . .
C30 C31 C32 N7 0.6(5) . .
C30 C31 C32 C33 -175.8(5) . .
N7 C32 C33 C34 -4.7(8) . .
C31 C32 C33 C34 171.1(4) . .
N7 C32 C33 C38 173.4(4) . .
C31 C32 C33 C38 -10.8(7) . .
C32 C33 C34 N8 7.0(7) . .
C38 C33 C34 N8 -171.1(4) . .
C32 C33 C34 C35 -175.1(5) . .
C38 C33 C34 C35 6.8(7) . .
C33 C34 C35 C36 179.3(5) . .
N8 C34 C35 C36 -2.6(6) . .
C34 C35 C36 C37 3.1(6) . .
C35 C36 C37 N8 -2.5(6) . .
C34 C33 C38 C39 104.5(6) . .
C32 C33 C38 C39 -73.8(6) . .
C34 C33 C38 C44 -103.6(8) . .
C32 C33 C38 C44 78.1(9) . .
C34 C33 C38 C42 -53.5(7) . .
C32 C33 C38 C42 128.2(6) . .
C44 C38 C39 C40 26.6(8) . .
C42 C38 C39 C40 -19.8(9) . .
C33 C38 C39 C40 -177.6(5) . .
C38 C39 C40 N9 -1.2(9) . .
N9 C41 C42 C38 -0.8(12) . .
C39 C38 C42 C41 19.7(12) . .
C44 C38 C42 C41 -69.5(9) . .
C33 C38 C42 C41 177.4(7) . .
C39 C38 C44 C43 -24.5(12) . .
C42 C38 C44 C43 87.2(11) . .
C33 C38 C44 C43 -178.1(8) . .
N9 C43 C44 C38 -3.8(18) . .
N10 C45 C46 C47 2.1(4) . .
C45 C46 C47 C48 -1.8(4) . .
C46 C47 C48 N10 1.0(4) . .
C46 C47 C48 C49 -178.4(3) . .
N10 C48 C49 C50 -3.8(6) . .
C47 C48 C49 C50 175.6(4) . .
N10 C48 C49 C54 174.0(3) . .
C47 C48 C49 C54 -6.7(5) . .
C48 C49 C50 N11 -0.5(6) . .
C54 C49 C50 N11 -178.3(3) . .
C48 C49 C50 C51 -178.9(4) . .
C54 C49 C50 C51 3.4(5) . .
N11 C50 C51 C52 -1.2(4) . .
C49 C50 C51 C52 177.3(4) . .
C50 C51 C52 C53 0.8(4) . .
C51 C52 C53 N11 -0.1(4) . .
C48 C49 C54 C55 107.8(4) . .
C50 C49 C54 C55 -74.3(5) . .
C48 C49 C54 C58 -73.5(5) . .
C50 C49 C54 C58 104.4(4) . .
C58 C54 C55 C56 1.6(6) . .
C49 C54 C55 C56 -179.7(3) . .
C54 C55 C56 N12 -0.6(6) . .
C55 C54 C58 C57 -1.4(6) . .
C49 C54 C58 C57 179.9(4) . .
N12 C57 C58 C54 0.2(7) . .
N13 C59 C60 C61 -0.3(4) . .
C59 C60 C61 C62 0.3(4) . .
C60 C61 C62 C63 176.8(3) . .
C60 C61 C62 N13 -0.1(4) . .
N13 C62 C63 C64 2.8(6) . .
C61 C62 C63 C64 -173.7(4) . .
N13 C62 C63 C68 -177.6(3) . .
C61 C62 C63 C68 5.9(5) . .
C62 C63 C64 N14 0.4(6) . .
C68 C63 C64 N14 -179.3(3) . .
C62 C63 C64 C65 -173.9(4) . .
C68 C63 C64 C65 6.5(5) . .
C63 C64 C65 C66 175.7(4) . .
N14 C64 C65 C66 0.8(4) . .
C64 C65 C66 C67 -0.9(4) . .
C65 C66 C67 N14 0.7(4) . .
C62 C63 C68 C72 -107.4(4) . .
C64 C63 C68 C72 72.3(5) . .
C62 C63 C68 C69 71.6(4) . .
C64 C63 C68 C69 -108.7(4) . .
C72 C68 C69 C70 -0.7(6) . .
C63 C68 C69 C70 -179.7(3) . .
C68 C69 C70 N15 1.9(6) . .
C69 C68 C72 C71 -1.3(6) . .
C63 C68 C72 C71 177.6(3) . .
N15 C71 C72 C68 2.3(6) . .
N16 C73 C74 C75 0.3(4) . .
C73 C74 C75 C76 -0.3(4) . .
C74 C75 C76 N16 0.2(4) . .
C74 C75 C76 C77 179.6(4) . .
N16 C76 C77 C78 -7.8(6) . .
C75 C76 C77 C78 172.9(4) . .
N16 C76 C77 C82 172.1(3) . .
C75 C76 C77 C82 -7.2(5) . .
C76 C77 C78 N17 1.2(6) . .
C82 C77 C78 N17 -178.7(3) . .
C76 C77 C78 C79 -176.6(4) . .
C82 C77 C78 C79 3.5(6) . .
N17 C78 C79 C80 -1.2(4) . .
C77 C78 C79 C80 176.8(4) . .
C78 C79 C80 C81 1.9(4) . .
C79 C80 C81 N17 -2.0(4) . .
C76 C77 C82 C83 117.8(4) . .
C78 C77 C82 C83 -62.3(5) . .
C76 C77 C82 C86 -60.8(5) . .
C78 C77 C82 C86 119.1(4) . .
C86 C82 C83 C84 1.7(6) . .
C77 C82 C83 C84 -177.0(4) . .
C82 C83 C84 N18 0.0(6) . .
N18 C85 C86 C82 1.0(8) . .
C83 C82 C86 C85 -2.2(7) . .
C77 C82 C86 C85 176.6(4) . .
N19 C87 C88 C89 0.9(4) . .
C87 C88 C89 C90 -1.1(4) . .
C88 C89 C90 C91 179.6(4) . .
C88 C89 C90 N19 0.9(4) . .
N19 C90 C91 C92 -4.3(6) . .
C89 C90 C91 C92 177.3(4) . .
N19 C90 C91 C96 173.1(3) . .
C89 C90 C91 C96 -5.4(6) . .
C90 C91 C92 N20 2.4(6) . .
C96 C91 C92 N20 -174.9(3) . .
C90 C91 C92 C93 -175.2(4) . .
C96 C91 C92 C93 7.5(6) . .
C91 C92 C93 C94 177.4(4) . .
N20 C92 C93 C94 -0.4(5) . .
C92 C93 C94 C95 0.9(5) . .
C93 C94 C95 N20 -1.1(5) . .
C92 C91 C96 C97 -91.4(5) . .
C90 C91 C96 C97 90.9(5) . .
C92 C91 C96 C100 92.7(5) . .
C90 C91 C96 C100 -84.9(5) . .
C100 C96 C97 C98 2.9(6) . .
C91 C96 C97 C98 -172.9(4) . .
C96 C97 C98 N21 0.6(6) . .
C97 C96 C100 C99 -3.8(6) . .
C91 C96 C100 C99 172.2(4) . .
N21 C99 C100 C96 1.4(7) . .
N22 C101 C102 C103 -0.6(4) . .
C101 C102 C103 C104 0.5(4) . .
C102 C103 C104 C105 179.8(3) . .
C102 C103 C104 N22 -0.2(4) . .
N22 C104 C105 C104 4.1(2) . 2_657
C103 C104 C105 C104 -175.9(4) . 2_657
N22 C104 C105 C106 -175.9(2) . .
C103 C104 C105 C106 4.1(4) . .
C104 C105 C106 C107 75.7(2) 2_657 2_657
C104 C105 C106 C107 -104.3(2) . 2_657
C104 C105 C106 C107 -104.3(2) 2_657 .
C104 C105 C106 C107 75.7(2) . .
C107 C106 C107 C108 -1.0(2) 2_657 .
C105 C106 C107 C108 179.0(2) . .
C106 C107 C108 N23 2.2(5) . .
N24 C109 C110 C111 0.4(8) . .
C109 C110 C111 C112 -1.2(8) . .
C110 C111 C112 N24 1.7(8) . .
C110 C111 C112 C113 -177.0(6) . .
N24 C112 C113 C114 0.0(10) . .
C111 C112 C113 C114 178.5(6) . .
N24 C112 C113 C118 176.9(5) . .
C111 C112 C113 C118 -4.6(9) . .
C112 C113 C114 N25 1.7(9) . .
C118 C113 C114 N25 -175.3(5) . .
C112 C113 C114 C115 -177.5(6) . .
C118 C113 C114 C115 5.6(9) . .
N25 C114 C115 C116 0.9(7) . .
C113 C114 C115 C116 -179.8(6) . .
C114 C115 C116 C117 -0.5(7) . .
C115 C116 C117 N25 0.0(7) . .
C112 C113 C118 C119 78.0(7) . .
C114 C113 C118 C119 -104.9(6) . .
C112 C113 C118 C122 -102.0(6) . .
C114 C113 C118 C122 75.1(6) . .
C122 C118 C119 C120 -1.8(7) . .
C113 C118 C119 C120 178.1(5) . .
C118 C119 C120 N26 0.6(8) . .
N26 C121 C122 C118 0.8(8) . .
C119 C118 C122 C121 1.2(7) . .
C113 C118 C122 C121 -178.8(4) . .
N27 C123 C124 C125 -1.0(8) . .
C123 C124 C125 C126 1.5(7) . .
C124 C125 C126 C127 -178.2(5) . .
C124 C125 C126 N27 -1.5(8) . .
N27 C126 C127 C126 1.9(4) . 2_656
C125 C126 C127 C126 178.1(7) . 2_656
N27 C126 C127 C128 -178.1(4) . .
C125 C126 C127 C128 -1.9(7) . .
C126 C127 C128 C129 -70.9(4) 2_656 2_656
C126 C127 C128 C129 109.1(4) . 2_656
C126 C127 C128 C129 109.1(4) 2_656 .
C126 C127 C128 C129 -70.9(4) . .
C129 C128 C129 C130 1.1(4) 2_656 .
C127 C128 C129 C130 -178.9(4) . .
C128 C129 C130 N28 -2.4(8) . .
C2 C1 N1 C4 -2.1(5) . .
C2 C1 N1 Ga1 -172.3(3) . .
C5 C4 N1 C1 179.0(4) . .
C3 C4 N1 C1 0.7(4) . .
C5 C4 N1 Ga1 -10.9(6) . .
C3 C4 N1 Ga1 170.8(3) . .
N8 Ga1 N1 C1 -89.3(3) . .
N5 Ga1 N1 C1 86.3(3) . .
N2 Ga1 N1 C1 179.8(3) . .
N4 Ga1 N1 C1 -0.6(3) . .
N7 Ga1 N1 C1 131(9) . .
N8 Ga1 N1 C4 102.5(3) . .
N5 Ga1 N1 C4 -81.9(3) . .
N2 Ga1 N1 C4 11.6(3) . .
N4 Ga1 N1 C4 -168.8(3) . .
N7 Ga1 N1 C4 -37(10) . .
C8 C9 N2 C6 1.1(5) . .
C8 C9 N2 Ga1 -179.7(3) . .
C5 C6 N2 C9 178.7(4) . .
C7 C6 N2 C9 -0.6(4) . .
C5 C6 N2 Ga1 -0.4(6) . .
C7 C6 N2 Ga1 -179.8(3) . .
N8 Ga1 N2 C9 81.6(3) . .
N1 Ga1 N2 C9 174.7(3) . .
N5 Ga1 N2 C9 -93.7(3) . .
N4 Ga1 N2 C9 4(3) . .
N7 Ga1 N2 C9 -6.0(3) . .
N8 Ga1 N2 C6 -99.3(3) . .
N1 Ga1 N2 C6 -6.3(3) . .
N5 Ga1 N2 C6 85.3(3) . .
N4 Ga1 N2 C6 -177(100) . .
N7 Ga1 N2 C6 173.0(3) . .
C14 C13 N3 C12 -0.5(9) . .
C14 C13 N3 Ag1 -179.7(5) . .
C11 C12 N3 C13 -0.7(8) . .
C11 C12 N3 Ag1 178.5(4) . .
N12 Ag1 N3 C13 97.0(4) . .
N18 Ag1 N3 C13 -83.2(4) 1_556 .
N12 Ag1 N3 C12 -82.2(4) . .
N18 Ag1 N3 C12 97.5(4) 1_556 .
C16 C15 N4 C18 0.4(5) . .
C16 C15 N4 Ga1 -163.9(3) . .
C19 C18 N4 C15 176.8(4) . .
C17 C18 N4 C15 -1.9(5) . .
C19 C18 N4 Ga1 -18.4(6) . .
C17 C18 N4 Ga1 162.9(3) . .
N8 Ga1 N4 C15 13.3(4) . .
N1 Ga1 N4 C15 -79.7(4) . .
N5 Ga1 N4 C15 -171.1(4) . .
N2 Ga1 N4 C15 91(3) . .
N7 Ga1 N4 C15 101.0(4) . .
N8 Ga1 N4 C18 -148.2(3) . .
N1 Ga1 N4 C18 118.8(3) . .
N5 Ga1 N4 C18 27.4(3) . .
N2 Ga1 N4 C18 -70(3) . .
N7 Ga1 N4 C18 -60.5(3) . .
C22 C23 N5 C20 0.2(5) . .
C22 C23 N5 Ga1 167.8(3) . .
C19 C20 N5 C23 -177.0(4) . .
C21 C20 N5 C23 0.2(5) . .
C19 C20 N5 Ga1 15.6(6) . .
C21 C20 N5 Ga1 -167.2(3) . .
N8 Ga1 N5 C23 -147.8(13) . .
N1 Ga1 N5 C23 74.9(3) . .
N2 Ga1 N5 C23 -13.9(4) . .
N4 Ga1 N5 C23 168.5(3) . .
N7 Ga1 N5 C23 -104.4(3) . .
N8 Ga1 N5 C20 17.4(16) . .
N1 Ga1 N5 C20 -119.8(4) . .
N2 Ga1 N5 C20 151.3(4) . .
N4 Ga1 N5 C20 -26.3(4) . .
N7 Ga1 N5 C20 60.8(4) . .
C25 C26 N6 C27 6.0(10) . .
C25 C26 N6 Ag2 -167.7(5) . 4_646
C28 C27 N6 C26 -1.6(9) . .
C28 C27 N6 Ag2 172.6(4) . 4_646
C30 C29 N7 C32 0.2(5) . .
C30 C29 N7 Ga1 -166.7(3) . .
C33 C32 N7 C29 176.0(4) . .
C31 C32 N7 C29 -0.5(5) . .
C33 C32 N7 Ga1 -16.7(6) . .
C31 C32 N7 Ga1 166.8(3) . .
N8 Ga1 N7 C29 -169.9(3) . .
N1 Ga1 N7 C29 -31(10) . .
N5 Ga1 N7 C29 14.5(3) . .
N2 Ga1 N7 C29 -79.0(3) . .
N4 Ga1 N7 C29 101.4(3) . .
N8 Ga1 N7 C32 25.1(3) . .
N1 Ga1 N7 C32 164(89) . .
N5 Ga1 N7 C32 -150.5(3) . .
N2 Ga1 N7 C32 116.1(3) . .
N4 Ga1 N7 C32 -63.5(3) . .
C36 C37 N8 C34 0.8(5) . .
C36 C37 N8 Ga1 167.2(3) . .
C33 C34 N8 C37 179.4(4) . .
C35 C34 N8 C37 1.1(5) . .
C33 C34 N8 Ga1 13.2(6) . .
C35 C34 N8 Ga1 -165.1(3) . .
N1 Ga1 N8 C37 -6.9(4) . .
N5 Ga1 N8 C37 -144.1(12) . .
N2 Ga1 N8 C37 81.9(4) . .
N4 Ga1 N8 C37 -100.4(4) . .
N7 Ga1 N8 C37 172.5(4) . .
N1 Ga1 N8 C34 156.7(4) . .
N5 Ga1 N8 C34 19.5(16) . .
N2 Ga1 N8 C34 -114.5(4) . .
N4 Ga1 N8 C34 63.1(4) . .
N7 Ga1 N8 C34 -23.9(4) . .
C44 C43 N9 C40 29.3(15) . .
C44 C43 N9 C41 -78.7(13) . .
C44 C43 N9 Ag3 -150.9(9) . .
C39 C40 N9 C43 -26.7(10) . .
C39 C40 N9 C41 20.2(9) . .
C39 C40 N9 Ag3 153.5(4) . .
C42 C41 N9 C43 73.6(11) . .
C42 C41 N9 C40 -18.5(11) . .
C42 C41 N9 Ag3 -155.5(7) . .
N23 Ag3 N9 C43 -109.3(9) . .
N9 Ag3 N9 C43 70.7(9) 2_657 .
N23 Ag3 N9 C40 70.5(5) . .
N9 Ag3 N9 C40 -109.5(5) 2_657 .
N23 Ag3 N9 C41 -152.7(4) . .
N9 Ag3 N9 C41 27.3(4) 2_657 .
C46 C45 N10 C48 -1.4(4) . .
C46 C45 N10 Ga2 -172.5(2) . .
C49 C48 N10 C45 179.7(3) . .
C47 C48 N10 C45 0.2(4) . .
C49 C48 N10 Ga2 -9.7(5) . .
C47 C48 N10 Ga2 170.8(2) . .
N16 Ga2 N10 C45 152.4(11) . .
N14 Ga2 N10 C45 -80.2(3) . .
N13 Ga2 N10 C45 8.7(3) . .
N17 Ga2 N10 C45 100.3(3) . .
N11 Ga2 N10 C45 -173.0(3) . .
N16 Ga2 N10 C48 -16.7(14) . .
N14 Ga2 N10 C48 110.7(3) . .
N13 Ga2 N10 C48 -160.4(3) . .
N17 Ga2 N10 C48 -68.8(3) . .
N11 Ga2 N10 C48 17.9(3) . .
C52 C53 N11 C50 -0.7(4) . .
C52 C53 N11 Ga2 164.8(2) . .
C49 C50 N11 C53 -177.5(3) . .
C51 C50 N11 C53 1.1(4) . .
C49 C50 N11 Ga2 16.8(5) . .
C51 C50 N11 Ga2 -164.6(2) . .
N16 Ga2 N11 C53 -6.9(3) . .
N10 Ga2 N11 C53 176.2(3) . .
N14 Ga2 N11 C53 83.7(3) . .
N13 Ga2 N11 C53 -108(4) . .
N17 Ga2 N11 C53 -95.1(3) . .
N16 Ga2 N11 C50 156.0(3) . .
N10 Ga2 N11 C50 -20.9(3) . .
N14 Ga2 N11 C50 -113.4(3) . .
N13 Ga2 N11 C50 55(4) . .
N17 Ga2 N11 C50 67.8(3) . .
C58 C57 N12 C56 0.8(6) . .
C58 C57 N12 Ag1 -167.9(3) . .
C55 C56 N12 C57 -0.6(6) . .
C55 C56 N12 Ag1 167.8(3) . .
N3 Ag1 N12 C57 -80.8(3) . .
N18 Ag1 N12 C57 99.5(3) 1_556 .
N3 Ag1 N12 C56 111.0(3) . .
N18 Ag1 N12 C56 -68.7(3) 1_556 .
C60 C59 N13 C62 0.2(4) . .
C60 C59 N13 Ga2 -177.4(2) . .
C63 C62 N13 C59 -177.2(3) . .
C61 C62 N13 C59 -0.1(4) . .
C63 C62 N13 Ga2 0.4(5) . .
C61 C62 N13 Ga2 177.5(2) . .
N16 Ga2 N13 C59 -96.4(3) . .
N10 Ga2 N13 C59 80.4(3) . .
N14 Ga2 N13 C59 173.0(3) . .
N17 Ga2 N13 C59 -8.2(3) . .
N11 Ga2 N13 C59 5(4) . .
N16 Ga2 N13 C62 86.4(3) . .
N10 Ga2 N13 C62 -96.7(3) . .
N14 Ga2 N13 C62 -4.2(3) . .
N17 Ga2 N13 C62 174.6(3) . .
N11 Ga2 N13 C62 -172(4) . .
C66 C67 N14 C64 -0.2(4) . .
C66 C67 N14 Ga2 -169.8(2) . .
C63 C64 N14 C67 -175.7(3) . .
C65 C64 N14 C67 -0.4(4) . .
C63 C64 N14 Ga2 -6.6(5) . .
C65 C64 N14 Ga2 168.8(2) . .
N16 Ga2 N14 C67 82.1(3) . .
N10 Ga2 N14 C67 -93.7(3) . .
N13 Ga2 N14 C67 174.3(3) . .
N17 Ga2 N14 C67 66(5) . .
N11 Ga2 N14 C67 -6.1(3) . .
N16 Ga2 N14 C64 -85.0(3) . .
N10 Ga2 N14 C64 99.2(3) . .
N13 Ga2 N14 C64 7.1(3) . .
N17 Ga2 N14 C64 -101(5) . .
N11 Ga2 N14 C64 -173.2(3) . .
C69 C70 N15 C71 -1.0(6) . .
C69 C70 N15 Ag2 179.7(3) . .
C72 C71 N15 C70 -1.1(6) . .
C72 C71 N15 Ag2 178.2(3) . .
N6 Ag2 N15 C70 -75.5(4) 4_656 .
N26 Ag2 N15 C70 124.8(3) . .
N6 Ag2 N15 C71 105.2(3) 4_656 .
N26 Ag2 N15 C71 -54.5(3) . .
C74 C73 N16 C76 -0.1(4) . .
C74 C73 N16 Ga2 -172.9(2) . .
C77 C76 N16 C73 -179.5(3) . .
C75 C76 N16 C73 -0.1(4) . .
C77 C76 N16 Ga2 -6.8(5) . .
C75 C76 N16 Ga2 172.6(2) . .
N10 Ga2 N16 C73 137.1(11) . .
N14 Ga2 N16 C73 9.6(3) . .
N13 Ga2 N16 C73 -79.1(3) . .
N17 Ga2 N16 C73 -170.7(3) . .
N11 Ga2 N16 C73 102.5(3) . .
N10 Ga2 N16 C76 -34.2(13) . .
N14 Ga2 N16 C76 -161.8(3) . .
N13 Ga2 N16 C76 109.5(3) . .
N17 Ga2 N16 C76 17.9(3) . .
N11 Ga2 N16 C76 -68.8(3) . .
C80 C81 N17 C78 1.2(4) . .
C80 C81 N17 Ga2 164.2(2) . .
C77 C78 N17 C81 -178.1(3) . .
C79 C78 N17 C81 0.0(4) . .
C77 C78 N17 Ga2 18.7(5) . .
C79 C78 N17 Ga2 -163.2(2) . .
N16 Ga2 N17 C81 176.8(3) . .
N10 Ga2 N17 C81 -7.4(3) . .
N14 Ga2 N17 C81 -167(59) . .
N13 Ga2 N17 C81 84.7(3) . .
N11 Ga2 N17 C81 -95.0(3) . .
N16 Ga2 N17 C78 -23.6(3) . .
N10 Ga2 N17 C78 152.1(3) . .
N14 Ga2 N17 C78 -7(5) . .
N13 Ga2 N17 C78 -115.8(3) . .
N11 Ga2 N17 C78 64.6(3) . .
C83 C84 N18 C85 -1.3(6) . .
C83 C84 N18 Ag1 158.0(3) . 1_554
C86 C85 N18 C84 0.7(7) . .
C86 C85 N18 Ag1 -160.0(4) . 1_554
C88 C87 N19 C90 -0.3(4) . .
C88 C87 N19 Ga3 -169.0(2) . .
C91 C90 N19 C87 -179.0(3) . .
C89 C90 N19 C87 -0.4(4) . .
C91 C90 N19 Ga3 -10.3(5) . .
C89 C90 N19 Ga3 168.4(2) . .
N19 Ga3 N19 C87 140.2(3) 2_657 .
N22 Ga3 N19 C87 -84.3(3) . .
N22 Ga3 N19 C87 4.6(3) 2_657 .
N20 Ga3 N19 C87 95.9(3) 2_657 .
N20 Ga3 N19 C87 -175.6(3) . .
N19 Ga3 N19 C90 -26.3(3) 2_657 .
N22 Ga3 N19 C90 109.2(3) . .
N22 Ga3 N19 C90 -161.9(3) 2_657 .
N20 Ga3 N19 C90 -70.6(3) 2_657 .
N20 Ga3 N19 C90 17.9(3) . .
C94 C95 N20 C92 0.8(4) . .
C94 C95 N20 Ga3 168.9(3) . .
C91 C92 N20 C95 -178.2(4) . .
C93 C92 N20 C95 -0.2(4) . .
C91 C92 N20 Ga3 13.2(5) . .
C93 C92 N20 Ga3 -168.8(3) . .
N19 Ga3 N20 C95 174.7(3) . .
N19 Ga3 N20 C95 -7.9(3) 2_657 .
N22 Ga3 N20 C95 82.3(3) . .
N22 Ga3 N20 C95 -156(100) 2_657 .
N20 Ga3 N20 C95 -97.4(3) 2_657 .
N19 Ga3 N20 C92 -19.3(3) . .
N19 Ga3 N20 C92 158.1(3) 2_657 .
N22 Ga3 N20 C92 -111.7(3) . .
N22 Ga3 N20 C92 10(19) 2_657 .
N20 Ga3 N20 C92 68.6(3) 2_657 .
C97 C98 N21 C99 -3.1(6) . .
C97 C98 N21 Ag4 160.4(3) . .
C100 C99 N21 C98 2.1(7) . .
C100 C99 N21 Ag4 -163.1(4) . .
N28 Ag4 N21 C98 124.7(3) 1_546 .
N21 Ag4 N21 C98 -55.3(3) 2_658 .
N28 Ag4 N21 C99 -71.4(3) 1_546 .
N21 Ag4 N21 C99 108.6(3) 2_658 .
C102 C101 N22 C104 0.4(4) . .
C102 C101 N22 Ga3 -172.1(2) . .
C105 C104 N22 C101 179.9(3) . .
C103 C104 N22 C101 -0.1(4) . .
C105 C104 N22 Ga3 -7.8(4) . .
C103 C104 N22 Ga3 172.3(2) . .
N19 Ga3 N22 C101 -95.2(3) . .
N19 Ga3 N22 C101 82.2(3) 2_657 .
N22 Ga3 N22 C101 174.6(3) 2_657 .
N20 Ga3 N22 C101 52(19) 2_657 .
N20 Ga3 N22 C101 -5.7(3) . .
N19 Ga3 N22 C104 93.8(3) . .
N19 Ga3 N22 C104 -88.8(3) 2_657 .
N22 Ga3 N22 C104 3.6(2) 2_657 .
N20 Ga3 N22 C104 -119(19) 2_657 .
N20 Ga3 N22 C104 -176.7(3) . .
C107 C108 N23 C108 -1.1(3) . 2_657
C107 C108 N23 Ag3 178.9(3) . .
N9 Ag3 N23 C108 -73.7(2) 2_657 .
N9 Ag3 N23 C108 106.3(2) . .
N9 Ag3 N23 C108 106.3(2) 2_657 2_657
N9 Ag3 N23 C108 -73.7(2) . 2_657
C110 C109 N24 C112 0.6(8) . .
C110 C109 N24 Ga4 -168.0(4) . .
C113 C112 N24 C109 177.3(6) . .
C111 C112 N24 C109 -1.4(7) . .
C113 C112 N24 Ga4 -14.0(9) . .
C111 C112 N24 Ga4 167.3(4) . .
N25 Ga4 N24 C109 8.1(5) 2_656 .
N25 Ga4 N24 C109 -174.8(5) . .
N27 Ga4 N24 C109 -84.6(5) 2_656 .
N27 Ga4 N24 C109 60(16) . .
N24 Ga4 N24 C109 95.8(5) 2_656 .
N25 Ga4 N24 C112 -158.3(5) 2_656 .
N25 Ga4 N24 C112 18.8(5) . .
N27 Ga4 N24 C112 109.0(5) 2_656 .
N27 Ga4 N24 C112 -107(16) . .
N24 Ga4 N24 C112 -70.6(4) 2_656 .
C116 C117 N25 C114 0.6(7) . .
C116 C117 N25 Ga4 169.1(4) . .
C113 C114 N25 C117 179.8(6) . .
C115 C114 N25 C117 -0.9(6) . .
C113 C114 N25 Ga4 11.5(8) . .
C115 C114 N25 Ga4 -169.2(4) . .
N25 Ga4 N25 C117 -139.6(4) 2_656 .
N27 Ga4 N25 C117 84.8(5) 2_656 .
N27 Ga4 N25 C117 -4.0(5) . .
N24 Ga4 N25 C117 -95.8(5) 2_656 .
N24 Ga4 N25 C117 176.5(5) . .
N25 Ga4 N25 C114 26.2(5) 2_656 .
N27 Ga4 N25 C114 -109.4(5) 2_656 .
N27 Ga4 N25 C114 161.8(5) . .
N24 Ga4 N25 C114 70.0(5) 2_656 .
N24 Ga4 N25 C114 -17.7(5) . .
C122 C121 N26 C120 -2.0(7) . .
C122 C121 N26 Ag2 161.8(4) . .
C119 C120 N26 C121 1.3(7) . .
C119 C120 N26 Ag2 -160.6(4) . .
N6 Ag2 N26 C121 -95.1(3) 4_656 .
N15 Ag2 N26 C121 71.2(4) . .
N6 Ag2 N26 C120 67.1(4) 4_656 .
N15 Ag2 N26 C120 -126.6(3) . .
C124 C123 N27 C126 0.0(8) . .
C124 C123 N27 Ga4 -178.6(4) . .
C127 C126 N27 C123 177.8(5) . .
C125 C126 N27 C123 0.9(7) . .
C127 C126 N27 Ga4 -3.6(8) . .
C125 C126 N27 Ga4 179.5(4) . .
N25 Ga4 N27 C123 87.4(6) 2_656 .
N25 Ga4 N27 C123 -89.7(6) . .
N27 Ga4 N27 C123 -179.9(7) 2_656 .
N24 Ga4 N27 C123 -0.3(6) 2_656 .
N24 Ga4 N27 C123 36(17) . .
N25 Ga4 N27 C126 -90.9(5) 2_656 .
N25 Ga4 N27 C126 92.0(5) . .
N27 Ga4 N27 C126 1.7(4) 2_656 .
N24 Ga4 N27 C126 -178.7(5) 2_656 .
N24 Ga4 N27 C126 -143(16) . .
C129 C130 N28 C130 1.2(4) . 2_656
C129 C130 N28 Ag4 -178.8(4) . 1_564
F1 C131 S1 O2 -58.8(4) . .
F2 C131 S1 O2 -177.4(5) . .
F3 C131 S1 O2 59.8(5) . .
F1 C131 S1 O1 -179.2(4) . .
F2 C131 S1 O1 62.1(5) . .
F3 C131 S1 O1 -60.7(5) . .
F1 C131 S1 O3 60.7(4) . .
F2 C131 S1 O3 -58.0(5) . .
F3 C131 S1 O3 179.2(4) . .
F4 C132 S2 O6 -58.7(5) . .
F5 C132 S2 O6 -179.6(4) . .
F6 C132 S2 O6 62.5(4) . .
F4 C132 S2 O4 -179.0(4) . .
F5 C132 S2 O4 60.1(4) . .
F6 C132 S2 O4 -57.8(4) . .
F4 C132 S2 O5 59.6(5) . .
F5 C132 S2 O5 -61.3(4) . .
F6 C132 S2 O5 -179.3(4) . .
F9 C133 S3 O7 -72.8(5) . .
F8 C133 S3 O7 53.2(10) . .
F7 C133 S3 O7 162.6(5) . .
F9 C133 S3 O8 69.7(6) . .
F8 C133 S3 O8 -164.3(7) . .
F7 C133 S3 O8 -54.9(8) . .
F9 C133 S3 O9 -179.8(5) . .
F8 C133 S3 O9 -53.8(8) . .
F7 C133 S3 O9 55.6(6) . .

loop_
_platon_squeeze_void_nr
_platon_squeeze_void_average_x
_platon_squeeze_void_average_y
_platon_squeeze_void_average_z
_platon_squeeze_void_volume
_platon_squeeze_void_count_electrons
1 0.004 0.077 0.226 15678.8 2205.5
2 0.000 0.137 0.750 62.4 5.5
3 0.000 0.290 0.750 7.9 2.7
4 0.000 0.379 0.750 100.7 1.2
5 0.000 0.467 0.750 8.7 1.2
6 0.000 0.533 0.250 8.7 1.8
7 0.000 0.621 0.250 100.7 3.3
8 0.000 0.710 0.250 7.9 2.3
9 0.000 0.863 0.250 62.4 3.6
10 0.137 0.068 0.048 4.3 0.4
11 0.137 0.932 0.548 4.5 0.2
12 0.363 0.432 0.952 4.9 0.5
13 0.363 0.568 0.452 4.6 0.6
14 0.500 0.121 0.250 100.7 3.3
15 0.500 0.879 0.750 100.7 1.2
16 0.500 0.363 0.250 62.4 3.6
17 0.500 0.637 0.750 62.4 5.5
18 0.500 0.033 0.250 8.7 1.8
19 0.500 0.210 0.250 7.9 2.3
20 0.500 0.790 0.750 7.9 2.7
21 0.500 0.967 0.750 8.7 1.2
22 0.637 0.432 0.548 4.5 0.2
23 0.637 0.568 0.048 4.3 0.4
24 0.863 0.068 0.452 4.6 0.6
25 0.863 0.932 0.952 4.9 0.5
